data_1571293
loop_
_publ_author_name
'Li, Liang-Jun'
'Mu, Wen-Lei'
'Tian, Yi-Qi'
'Yu, Wei-Dong'
'Li, Lan-Yan'
'Yan, Jun'
'Liu, Chao'

_publ_section_title
;
 Ag<sup>1+</sup> incorporation <i>via</i> a Zr<sup>4+</sup>-anchored
 metalloligand: fine-tuning catalytic Ag sites in Zr/Ag bimetallic
 clusters for enhanced eCO<sub>2</sub>RR-to-CO activity.
;
_journal_issue 20
_journal_name_full 'Chemical science'
_journal_page_first 7643
_journal_page_last 7650
_journal_paper_doi 10.1039/d3sc07005k
_journal_volume 15
_journal_year 2024
_chemical_formula_moiety '2(C87 H92 Ag3 O11 S8 Zr)'
_chemical_formula_sum 'C174 H184 Ag6 O22 S16 Zr2'
_chemical_formula_weight 3969.82
_space_group_crystal_system monoclinic
_space_group_IT_number 14
_space_group_name_Hall '-P 2yn'
_space_group_name_H-M_alt 'P 1 21/n 1'
_atom_sites_solution_hydrogens mixed
_audit_creation_date 2023-07-18
_audit_creation_method
;
Olex2 1.5
(compiled 2023.03.06 svn.rbb2c1857 for OlexSys, GUI svn.r6748)
;
_audit_update_record
;
2023-08-25 deposited with the CCDC.	2024-03-25 downloaded from the CCDC.
;
_cell_angle_alpha 90
_cell_angle_beta 109.152(2)
_cell_angle_gamma 90
_cell_formula_units_Z 4
_cell_length_a 21.2954(4)
_cell_length_b 42.6550(9)
_cell_length_c 26.1848(5)
_cell_measurement_reflns_used 76420
_cell_measurement_temperature 150.0
_cell_measurement_theta_max 56.6720
_cell_measurement_theta_min 1.8580
_cell_volume 22468.6(8)
_computing_molecular_graphics 'Olex2 1.5 (Dolomanov et al., 2009)'
_computing_publication_material 'Olex2 1.5 (Dolomanov et al., 2009)'
_computing_structure_refinement 'SHELXL 2018/3 (Sheldrick, 2015)'
_diffrn_ambient_temperature 150.0
_diffrn_detector 'CCD area detector'
_diffrn_detector_area_resol_mean 5.6
_diffrn_detector_type 'Bruker SMART CCD 6000 area detector'
_diffrn_measured_fraction_theta_full 0.990
_diffrn_measured_fraction_theta_max 0.990
_diffrn_measurement_device 'three-circle diffractometer'
_diffrn_measurement_device_type 'Bruker SMART CCD 6000'
_diffrn_measurement_method '\w scans'
_diffrn_radiation_monochromator graphite
_diffrn_radiation_probe x-ray
_diffrn_radiation_type GaK\a
_diffrn_radiation_wavelength 1.34139
_diffrn_reflns_av_unetI/netI 0.0481
_diffrn_reflns_Laue_measured_fraction_full 0.990
_diffrn_reflns_Laue_measured_fraction_max 0.990
_diffrn_reflns_limit_h_max 23
_diffrn_reflns_limit_h_min -25
_diffrn_reflns_limit_k_max 50
_diffrn_reflns_limit_k_min 0
_diffrn_reflns_limit_l_max 31
_diffrn_reflns_limit_l_min 0
_diffrn_reflns_number 39326
_diffrn_reflns_point_group_measured_fraction_full 0.990
_diffrn_reflns_point_group_measured_fraction_max 0.990
_diffrn_reflns_theta_full 52.982
_diffrn_reflns_theta_max 52.982
_diffrn_reflns_theta_min 2.113
_diffrn_source 'sealed X-ray tube'
_diffrn_source_target Mo
_exptl_absorpt_coefficient_mu 4.467
_exptl_crystal_colour colourless
_exptl_crystal_colour_primary colourless
_exptl_crystal_density_diffrn 1.174
_exptl_crystal_description block
_exptl_crystal_F_000 8088
_exptl_crystal_size_max 0.13
_exptl_crystal_size_mid 0.12
_exptl_crystal_size_min 0.11
_refine_diff_density_max 1.485
_refine_diff_density_min -1.058
_refine_diff_density_rms 0.174
_refine_ls_extinction_method none
_refine_ls_goodness_of_fit_ref 1.174
_refine_ls_hydrogen_treatment constr
_refine_ls_matrix_type full
_refine_ls_number_parameters 1933
_refine_ls_number_reflns 39326
_refine_ls_number_restraints 2156
_refine_ls_restrained_S_all 1.167
_refine_ls_R_factor_all 0.1801
_refine_ls_R_factor_gt 0.1535
_refine_ls_shift/su_max 0.003
_refine_ls_shift/su_mean 0.000
_refine_ls_structure_factor_coef Fsqd
_refine_ls_weighting_details 'w=1/[\s^2^(Fo^2^)+(0.0500P)^2^+120.0000P] where P=(Fo^2^+2Fc^2^)/3'
_refine_ls_weighting_scheme calc
_refine_ls_wR_factor_gt 0.3093
_refine_ls_wR_factor_ref 0.3258
_reflns_Friedel_coverage 0.000
_reflns_number_gt 28277
_reflns_number_total 39326
_reflns_threshold_expression 'I > 2\s(I)'
_cod_data_source_file d3sc07005k2.cif
_cod_data_source_block ZrAg3
_cod_depositor_comments 'Adding full bibliography for 1571291--1571294.cif.'
_cod_database_code 1571293
_shelx_shelxl_version_number 2018/3
_shelx_space_group_comment
;
The symmetry employed for this shelxl refinement is uniquely defined
by the following loop, which should always be used as a source of
symmetry information in preference to the above space-group names.
They are only intended as comments.
;
_olex2_refinement_description
;
1. Twinned data refinement
 Scales: 0.47(2)
 0.53(2)
2. Fixed Uiso
 At 1.2 times of:
  All C(H) groups
 At 1.5 times of:
  All C(H,H,H) groups
3. Restrained distances
 C150-C170 = C150-C145 = C150-C146 = C9-C96 = C71-C96 = C69-C96 = C168-C174 =
 C162-C174 = C45-C174 = C63-C144 = C143-C144 = C144-C148 = C154-C172 = C108-
 C154 = C161-C154 = C140-C90 = C100-C90 = C158-C90 = C147-C152 = C113-C152 =
 C105-C152 = C138-C43 = C171-C138 = C173-C138 = C165-C163 = C41-C163 = C83-C163
 = C167-C85 = C167-C169 = C167-C21 = C160-C139 = C139-C137 = C142-C139 = C15-
 C98 = C176-C98 = C103-C98 = C123-C38 = C86-C38 = C106-C38 = C127-C117 = C37-
 C117 = C117-C73 = C23-C141 = C29-C23 = C35-C23 = C166-C164 = C81-C164 = C31-
 C164
 1.5 with sigma of 0.02
 C156-C134
 1.5 with sigma of 0.02
 O17-C156 = C156-O21
 1.25 with sigma of 0.02
 C19-C167 = C23-C109 = C79-C139 = C90-C89 = C154-C49 = C152-C2 = C164-C136 =
 C163-C118 = C138-C58 = C144-C129 = C98-C61 = C38-C28 = C96-C84 = C174-C88 =
 C150-C131
 1.5 with sigma of 0.02
 H8-H15B
 2.1 with sigma of 0.02
 H14D-H55
 2.1 with sigma of 0.02
 H51-H12D
 2.1 with sigma of 0.02
 H78-H14Q
 2.1 with sigma of 0.02
 O17-O21
 2.165 with sigma of 0.04
 C146-C170 \\sim C146-C131 \\sim C146-C145 \\sim C170-C131 \\sim C170-C145
\\sim C131-C145
 with sigma of 0.04
 C154-C172 \\sim C154-C49 \\sim C154-C161 \\sim C154-C108
 with sigma of 0.02
 C176-C103 \\sim C176-C15 \\sim C103-C15 \\sim C87-C175 \\sim C87-C11 \\sim
C175-C11
 with sigma of 0.04
 C172-C49 \\sim C172-C161 \\sim C172-C108 \\sim C49-C161 \\sim C49-C108 \\sim
C161-C108
 with sigma of 0.04
 C98-C176 \\sim C98-C103 \\sim C98-C15 \\sim C98-C61 \\sim C98-C87 \\sim
C98-C175 \\sim C98-C11
 with sigma of 0.02
 C150-C146 \\sim C150-C170 \\sim C150-C131 \\sim C150-C145
 with sigma of 0.02
 C109-C29 \\sim C109-C35 \\sim C109-C141 \\sim C29-C35 \\sim C29-C141 \\sim
C35-C141
 with sigma of 0.04
 C23-C109 \\sim C23-C29 \\sim C23-C35 \\sim C23-C141
 with sigma of 0.02
 C19-C21 \\sim C19-C169 \\sim C19-C85 \\sim C21-C169 \\sim C21-C85 \\sim
C169-C85
 with sigma of 0.04
 C167-C19 \\sim C167-C21 \\sim C167-C169 \\sim C167-C85
 with sigma of 0.02
 C118-C41 \\sim C118-C165 \\sim C118-C83 \\sim C41-C165 \\sim C41-C83 \\sim
C165-C83
 with sigma of 0.04
 C163-C118 \\sim C163-C41 \\sim C163-C165 \\sim C163-C83
 with sigma of 0.02
 C127-C73 \\sim C127-C37 \\sim C127-C20 \\sim C73-C37 \\sim C73-C20 \\sim
C37-C20
 with sigma of 0.04
 C176-C103 \\sim C176-C15 \\sim C176-C61 \\sim C103-C15 \\sim C103-C61 \\sim
C15-C61
 with sigma of 0.04
 C84-C69 \\sim C84-C71 \\sim C84-C9 \\sim C69-C71 \\sim C69-C9 \\sim C71-C9
 with sigma of 0.04
 C148-C63 \\sim C148-C129 \\sim C148-C143 \\sim C63-C143
 with sigma of 0.04
 C105-C113 \\sim C105-C2 \\sim C105-C147 \\sim C113-C2 \\sim C113-C147 \\sim
C2-C147
 with sigma of 0.04
 C28-C86 \\sim C28-C106 \\sim C28-C123 \\sim C86-C106 \\sim C86-C123 \\sim
C106-C123
 with sigma of 0.04
 C162-C168 \\sim C162-C45 \\sim C162-C88 \\sim C168-C45 \\sim C168-C88 \\sim
C45-C88
 with sigma of 0.04
 C100-C140 \\sim C100-C158 \\sim C100-C89 \\sim C140-C158 \\sim C140-C89 \\sim
C158-C89
 with sigma of 0.04
 C58-C171 \\sim C58-C43 \\sim C58-C173 \\sim C171-C43 \\sim C171-C173 \\sim
C43-C173
 with sigma of 0.04
 C90-C100 \\sim C90-C140 \\sim C90-C158 \\sim C90-C89
 with sigma of 0.02
 C138-C58 \\sim C138-C171 \\sim C138-C43 \\sim C138-C173
 with sigma of 0.02
 C152-C105 \\sim C152-C113 \\sim C152-C2 \\sim C152-C147
 with sigma of 0.02
 C139-C160 \\sim C139-C137 \\sim C139-C79 \\sim C139-C142
 with sigma of 0.02
 C144-C148 \\sim C144-C63 \\sim C144-C129 \\sim C144-C143
 with sigma of 0.02
 C98-C176 \\sim C98-C103 \\sim C98-C15 \\sim C98-C61
 with sigma of 0.02
 C38-C28 \\sim C38-C86 \\sim C38-C106 \\sim C38-C123
 with sigma of 0.02
 C117-C127 \\sim C117-C73 \\sim C117-C37 \\sim C117-C20
 with sigma of 0.02
 C166-C31 \\sim C166-C81 \\sim C166-C136 \\sim C31-C81 \\sim C31-C136 \\sim
C81-C136
 with sigma of 0.04
 C174-C162 \\sim C174-C168 \\sim C174-C45 \\sim C174-C88
 with sigma of 0.02
 C164-C166 \\sim C164-C31 \\sim C164-C81 \\sim C164-C136
 with sigma of 0.02
 C96-C84 \\sim C96-C69 \\sim C96-C71 \\sim C96-C9
 with sigma of 0.02
 C160-C137 \\sim C160-C79 \\sim C160-C142 \\sim C137-C79 \\sim C137-C142 \\sim
C79-C142
 with sigma of 0.04
4. Restrained planarity
 O17, O9, O21, C124, C126, C128, C130, C132, C134, C156
 with sigma of 0.1
5. Rigid bond restraints
 C1, C4, C6, C8, C10, C12, C14, C16, C18, C20, C22, C24, C26, C28, C30, C32,
 C34, C36, C38, C40, C42, C44, C46, C48, C50, C52, C54, C56, C58, C60, C62, C64,
  C66, C68, C70, C72, C74, C76, C78, C80, C82, C84, C86, C88, C90, C92, C94,
 C96, C98, C100, C102, C104, C106, C108, C110, C112, C114, C116, C118, C120,
 C122, C124, C126, C128, C130, C132, C134, C136, C138, C140, C142, C144, C146,
 C148, C150, C152, C154, C156, C158, C160, C162, C164, C166, C168, C170, C172,
 C174, C176, C177, C89, C45, C91, C23, C93, C47, C95, C3, C97, C49, C99, C25,
 C101, C51, C103, C13, C105, C53, C107, C27, C109, C55, C111, C7, C113, C57,
 C115, C29, C117, C59, C119, C15, C121, C61, C123, C31, C125, C63, C127, C2,
 C129, C65, C131, C33, C133, C67, C135, C17, C137, C69, C139, C35, C141, C71,
 C143, C9, C145, C73, C147, C37, C149, C75, C151, C19, C153, C77, C155, C39,
 C157, C79, C159, C5, C161, C81, C163, C41, C165, C83, C167, C21, C169, C85,
 C171, C43, C173, C87, C175, C11
 with sigma for 1-2 distances of 0.01 and sigma for 1-3 distances of 0.01
 O9, C124, C134, C128, C130, C132, O21, O17, C156, C126
 with sigma for 1-2 distances of 0.001 and sigma for 1-3 distances of 0.02
 C37, C117, C73, C127
 with sigma for 1-2 distances of 0.01 and sigma for 1-3 distances of 0.01
 C164, C166, C81, C31, C136, C1, C119, C94, C104, C65
 with sigma for 1-2 distances of 0.001 and sigma for 1-3 distances of 0.001
6. Uiso/Uaniso restraints and constraints
C1 \\sim C4 \\sim C6 \\sim C8 \\sim C10 \\sim C12 \\sim C14 \\sim C16 \\sim C18
\\sim C20 \\sim C22 \\sim C24 \\sim C26 \\sim C28 \\sim C30 \\sim C32 \\sim C34
\\sim C36 \\sim C38 \\sim C40 \\sim C42 \\sim C44 \\sim C46 \\sim C48 \\sim C50
\\sim C52 \\sim C54 \\sim C56 \\sim C58 \\sim C60 \\sim C62 \\sim C64 \\sim C66
\\sim C68 \\sim C70 \\sim C72 \\sim C74 \\sim C76 \\sim C78 \\sim C80 \\sim C82
\\sim C84 \\sim C86 \\sim C88 \\sim C90 \\sim C92 \\sim C94 \\sim C96 \\sim C98
\\sim C100 \\sim C102 \\sim C104 \\sim C106 \\sim C108 \\sim C110 \\sim C112
\\sim C114 \\sim C116 \\sim C118 \\sim C120 \\sim C122 \\sim C124 \\sim C126
\\sim C128 \\sim C130 \\sim C132 \\sim C134 \\sim C136 \\sim C138 \\sim C140
\\sim C142 \\sim C144 \\sim C146 \\sim C148 \\sim C150 \\sim C152 \\sim C154
\\sim C156 \\sim C158 \\sim C160 \\sim C162 \\sim C164 \\sim C166 \\sim C168
\\sim C170 \\sim C172 \\sim C174 \\sim C176 \\sim C177 \\sim C89 \\sim C45
\\sim C91 \\sim C23 \\sim C93 \\sim C47 \\sim C95 \\sim C3 \\sim C97 \\sim C49
\\sim C99 \\sim C25 \\sim C101 \\sim C51 \\sim C103 \\sim C13 \\sim C105 \\sim
C53 \\sim C107 \\sim C27 \\sim C109 \\sim C55 \\sim C111 \\sim C7 \\sim C113
\\sim C57 \\sim C115 \\sim C29 \\sim C117 \\sim C59 \\sim C119 \\sim C15 \\sim
C121 \\sim C61 \\sim C123 \\sim C31 \\sim C125 \\sim C63 \\sim C127 \\sim C2
\\sim C129 \\sim C65 \\sim C131 \\sim C33 \\sim C133 \\sim C67 \\sim C135 \\sim
C17 \\sim C137 \\sim C69 \\sim C139 \\sim C35 \\sim C141 \\sim C71 \\sim C143
\\sim C9 \\sim C145 \\sim C73 \\sim C147 \\sim C37 \\sim C149 \\sim C75 \\sim
C151 \\sim C19 \\sim C153 \\sim C77 \\sim C155 \\sim C39 \\sim C157 \\sim C79
\\sim C159 \\sim C5 \\sim C161 \\sim C81 \\sim C163 \\sim C41 \\sim C165 \\sim
C83 \\sim C167 \\sim C21 \\sim C169 \\sim C85 \\sim C171 \\sim C43 \\sim C173
\\sim C87 \\sim C175 \\sim C11: within 2A with sigma of 0.04 and sigma for
terminal atoms of 0.08 within 2A
O17 \\sim C156 \\sim O21 \\sim C134 \\sim C130 \\sim C128 \\sim C126 \\sim C124
\\sim O9 \\sim C132: within 2A with sigma of 0.001 and sigma for terminal atoms
of 0.01 within 2A
O1 \\sim C112 \\sim C110 \\sim C118 \\sim C116 \\sim C114 \\sim C163 \\sim C165
\\sim C41 \\sim C83: within 2A with sigma of 0.01 and sigma for terminal atoms
of 0.02 within 2A
C73 \\sim C117 \\sim C37 \\sim C127: within 2A with sigma of 0.01 and sigma for
terminal atoms of 0.02 within 2A
O19 \\sim C64 \\sim C66 \\sim C62: within 2A with sigma of 0.01 and sigma for
terminal atoms of 0.02 within 2A
Uanis(C43) \\sim Ueq, Uanis(C138) \\sim Ueq, Uanis(C173) \\sim Ueq, Uanis(C171)
\\sim Ueq: with sigma of 0.01 and sigma for terminal atoms of 0.02
Uanis(C164) \\sim Ueq, Uanis(C31) \\sim Ueq, Uanis(C81) \\sim Ueq, Uanis(C166)
\\sim Ueq, Uanis(C136) \\sim Ueq, Uanis(C119) \\sim Ueq, Uanis(C1) \\sim Ueq,
Uanis(C104) \\sim Ueq, Uanis(C94) \\sim Ueq, Uanis(C65) \\sim Ueq: with sigma
of 0.01 and sigma for terminal atoms of 0.02
Uanis(C38) \\sim Ueq, Uanis(C106) \\sim Ueq, Uanis(C86) \\sim Ueq, Uanis(C123)
\\sim Ueq: with sigma of 0.01 and sigma for terminal atoms of 0.02
Uanis(C167) \\sim Ueq, Uanis(C85) \\sim Ueq, Uanis(C21) \\sim Ueq, Uanis(C169)
\\sim Ueq: with sigma of 0.01 and sigma for terminal atoms of 0.02
Uanis(C96) \\sim Ueq, Uanis(C71) \\sim Ueq, Uanis(C9) \\sim Ueq, Uanis(C69)
\\sim Ueq: with sigma of 0.01 and sigma for terminal atoms of 0.02
7. Others
 Sof(C87)=Sof(H87A)=Sof(H87B)=Sof(H87C)=Sof(C175)=Sof(H17J)=Sof(H17K)=
 Sof(H17L)=Sof(C11)=Sof(H11A)=Sof(H11B)=Sof(H11C)=1-FVAR(1)
 Sof(C176)=Sof(H17A)=Sof(H17B)=Sof(H17C)=Sof(C103)=Sof(H10A)=Sof(H10B)=
 Sof(H10C)=Sof(C15)=Sof(H15A)=Sof(H15B)=Sof(H15C)=FVAR(1)
 Fixed X: C146(0.296909) C170(0.35019) C145(0.378921)
 Fixed Y: C146(0.51293) C170(0.46217) C145(0.5074)
 Fixed Z: C146(0.01423) C170(0.011311) C145(-0.03113)
8.a Riding coordinates:
 C108(H10J,H10K,H10L), C146(H14J,H14K,H14L), C170(H17M,H17N,H17O), C172(H17P,
 H17Q,H17R), C35(H35A,H35B,H35C), C145(H14S,H14T,H14U), C165(H16M,H16N,H16O),
 C21(H21A,H21B,H21C), C169(H16P,H16Q,H16R), C87(H87A,H87B,H87C), C175(H17J,H17K,
 H17L)
8.b Aromatic/amide H refined with riding coordinates:
 C1(H1), C8(H8), C12(H12), C18(H18), C22(H22), C24(H24), C30(H30), C32(H32),
 C42(H42), C44(H44), C46(H46), C48(H48), C52(H52), C56(H56), C60(H60), C70(H70),
  C76(H76), C78(H78), C116(H116), C120(H120), C122(H122), C126(H126),
 C128(H128), C130(H130), C132(H132), C177(H177), C91(H91), C97(H97), C99(H99),
 C51(H51), C27(H27), C55(H55), C119(H119), C125(H125), C33(H33), C17(H17),
 C151(H151), C153(H153), C157(H157), C159(H159)
8.c Fitted hexagon refined as free rotating group:
 C40(C42,C44,C46,C48,C50), C56(C58,C60,C62,C64,C66), C110(C112,C114,C116,C118,
 C120), C124(C126,C128,C130,C132,C134), C95(C3,C97,C49,C99,C25), C53(C107,C27,
 C109,C55,C111), C131(C33,C133,C67,C135,C17), C149(C75,C151,C19,C153,C77),
 C155(C39,C157,C79,C159,C5)
8.d Idealised Me refined as rotating group:
 C86(H86A,H86B,H86C), C100(H10D,H10E,H10F), C106(H10G,H10H,H10I), C140(H14G,
 H14H,H14I), C142(H14A,H14B,H14C), C148(H14M,H14N,H14O), C158(H15D,H15E,H15F),
 C160(H16A,H16B,H16C), C162(H16D,H16E,H16F), C166(H16G,H16H,H16I), C168(H16J,
 H16K,H16L), C176(H17A,H17B,H17C), C45(H45A,H45B,H45C), C103(H10A,H10B,H10C),
 C105(H10M,H10N,H10O), C113(H11D,H11E,H11F), C29(H29A,H29B,H29C), C15(H15A,H15B,
 H15C), C123(H12A,H12B,H12C), C31(H31A,H31B,H31C), C63(H63A,H63B,H63C),
 C127(H12D,H12E,H12F), C137(H13A,H13B,H13C), C69(H69A,H69B,H69C), C141(H14D,
 H14E,H14F), C71(H71A,H71B,H71C), C143(H14P,H14Q,H14R), C9(H9A,H9B,H9C),
 C73(H73A,H73B,H73C), C147(H14V,H14W,H14X), C37(H37A,H37B,H37C), C161(H16S,H16T,
 H16U), C81(H81A,H81B,H81C), C41(H41A,H41B,H41C), C83(H83A,H83B,H83C), C85(H85A,
 H85B,H85C), C171(H17D,H17E,H17F), C43(H43A,H43B,H43C), C173(H17G,H17H,H17I),
 C11(H11A,H11B,H11C)
;
_smtbx_masks_void_probe_radius 1.2
_smtbx_masks_void_truncation_radius 1.2
_olex2_submission_special_instructions 'No special instructions were received'

loop_
_space_group_symop_operation_xyz
'x, y, z'
'-x+1/2, y+1/2, -z+1/2'
'-x, -y, -z'
'x-1/2, -y-1/2, z-1/2'

loop_
_atom_site_label
_atom_site_type_symbol
_atom_site_fract_x
_atom_site_fract_y
_atom_site_fract_z
_atom_site_U_iso_or_equiv
_atom_site_adp_type
_atom_site_occupancy
_atom_site_site_symmetry_order
_atom_site_calc_flag
_atom_site_refinement_flags_posn
_atom_site_refinement_flags_adp
_atom_site_refinement_flags_occupancy
_atom_site_disorder_assembly
_atom_site_disorder_group
Ag6 Ag 0.58795(6) 0.62483(3) 0.28794(4) 0.0869(3) Uani 1 1 d . . . . .
Ag8 Ag 0.44943(6) 0.58961(3) 0.36337(4) 0.0952(4) Uani 1 1 d . . . . .
Ag2 Ag 0.53298(7) 0.50975(3) 0.30348(5) 0.1031(4) Uani 1 1 d . . . . .
Ag5 Ag 0.45757(6) 0.69242(4) 0.36114(5) 0.1100(4) Uani 1 1 d . . . . .
Ag3 Ag 0.30651(7) 0.76650(4) 0.30849(6) 0.1285(6) Uani 1 1 d . . . . .
Ag7 Ag 0.49642(8) 0.76650(4) 0.48611(6) 0.1445(7) Uani 1 1 d . . . . .
Zr1 Zr 0.65039(8) 0.55021(4) 0.24268(6) 0.1024(5) Uani 1 1 d . . . . .
Zr4 Zr 0.35666(12) 0.82341(6) 0.42550(9) 0.1783(11) Uani 1 1 d . . . . .
S1 S 0.53433(19) 0.70944(11) 0.31302(16) 0.0981(12) Uani 1 1 d . . . . .
S4 S 0.34043(19) 0.59481(10) 0.28940(13) 0.0860(10) Uani 1 1 d . . . . .
S6 S 0.5176(2) 0.65499(10) 0.20742(15) 0.0983(12) Uani 1 1 d . . . . .
S8 S 0.52190(19) 0.59135(10) 0.46143(13) 0.0899(11) Uani 1 1 d . . . . .
S10 S 0.3997(2) 0.65313(12) 0.40087(17) 0.1126(14) Uani 1 1 d . . . . .
S12 S 0.7863(2) 0.54002(12) 0.3141(2) 0.1194(16) Uani 1 1 d . . . . .
S14 S 0.5912(3) 0.54696(14) 0.12648(18) 0.1287(18) Uani 1 1 d . . . . .
S16 S 0.6010(3) 0.48165(12) 0.3884(2) 0.1184(15) Uani 1 1 d . . . . .
S2 S 0.4363(2) 0.48624(11) 0.22709(18) 0.1100(13) Uani 1 1 d . . . . .
S9 S 0.2009(2) 0.73847(17) 0.3047(2) 0.146(2) Uani 1 1 d . . . . .
S5 S 0.3261(2) 0.79242(14) 0.22888(19) 0.1251(17) Uani 1 1 d . . . . .
S11 S 0.4808(3) 0.74015(16) 0.56654(19) 0.155(3) Uani 1 1 d . . . . .
S3 S 0.6036(3) 0.79100(18) 0.4872(3) 0.183(3) Uani 1 1 d . . . . .
S13 S 0.2590(4) 0.8152(2) 0.4828(3) 0.220(4) Uani 1 1 d . . . . .
S7 S 0.4153(5) 0.88007(19) 0.3907(4) 0.223(4) Uani 1 1 d . . . . .
S15 S 0.68163(18) 0.65024(10) 0.36175(14) 0.0858(10) Uani 1 1 d . . . . .
O1 O 0.4614(8) 0.8181(4) 0.4430(6) 0.180(6) Uani 1 1 d . U . . .
O4 O 0.5947(5) 0.5995(3) 0.3765(3) 0.098(3) Uani 1 1 d . . . . .
O6 O 0.4441(6) 0.5522(3) 0.2644(4) 0.104(3) Uani 1 1 d . . . . .
O8 O 0.5449(5) 0.5482(2) 0.3772(4) 0.096(3) Uani 1 1 d . . . . .
O10 O 0.5855(5) 0.5896(3) 0.2122(4) 0.096(3) Uani 1 1 d . . . . .
O12 O 0.6813(6) 0.5870(3) 0.3008(4) 0.103(3) Uani 1 1 d . . . . .
O14 O 0.4740(5) 0.6072(2) 0.2768(4) 0.094(3) Uani 1 1 d . . . . .
O16 O 0.4195(5) 0.7489(3) 0.3131(4) 0.112(4) Uani 1 1 d . . . . .
O18 O 0.5580(6) 0.5244(3) 0.2185(4) 0.108(3) Uani 1 1 d . . . . .
O20 O 0.6508(6) 0.5240(2) 0.3109(4) 0.108(3) Uani 1 1 d . . . . .
O22 O 0.6852(7) 0.5091(3) 0.2183(5) 0.130(4) Uani 1 1 d . . . . .
O11 O 0.3407(5) 0.7179(3) 0.3682(5) 0.125(4) Uani 1 1 d . . . . .
O3 O 0.4313(7) 0.7179(3) 0.4513(5) 0.148(5) Uani 1 1 d . . . . .
O13 O 0.3558(7) 0.8194(4) 0.3429(6) 0.148(5) Uani 1 1 d . . . . .
O7 O 0.3874(6) 0.7878(3) 0.4862(5) 0.151(6) Uani 1 1 d . . . . .
O15 O 0.2844(7) 0.7887(4) 0.3869(5) 0.158(6) Uani 1 1 d . . . . .
O2 O 0.7420(9) 0.4725(5) 0.1851(8) 0.204(8) Uani 1 1 d . . . . .
O17 O 0.3849(11) 0.8559(5) 0.4906(8) 0.312(4) Uani 1 1 d D U . . .
O9 O 0.2839(12) 0.8550(5) 0.3972(8) 0.313(4) Uani 1 1 d . U . . .
O19 O 0.5099(6) 0.7531(4) 0.3949(5) 0.148(4) Uani 1 1 d . U . . .
O5 O 0.7134(7) 0.5707(3) 0.2067(5) 0.128(4) Uani 1 1 d . . . . .
O21 O 0.3998(12) 0.9019(5) 0.5325(9) 0.333(6) Uani 1 1 d D U . . .
C1 C 0.3715(12) 0.8513(6) 0.2200(11) 0.167(5) Uani 1 1 d . U . . .
H1 H 0.363539 0.844876 0.183640 0.201 Uiso 1 1 calc R U . . .
C4 C 0.4376(8) 0.6495(4) 0.2133(6) 0.091(4) Uani 1 1 d . U . . .
C6 C 0.3715(8) 0.5110(4) 0.2279(6) 0.096(4) Uani 1 1 d . U . . .
C8 C 0.5039(7) 0.7399(4) 0.2136(7) 0.101(4) Uani 1 1 d . U . . .
H8 H 0.540408 0.728599 0.209443 0.121 Uiso 1 1 calc DR U . . .
C10 C 0.3285(7) 0.5598(4) 0.2537(5) 0.086(3) Uani 1 1 d . U . . .
C12 C 0.5839(7) 0.5423(4) 0.5238(6) 0.106(4) Uani 1 1 d . U . . .
H12 H 0.580055 0.554842 0.552606 0.128 Uiso 1 1 calc R U . . .
C14 C 0.6106(7) 0.6186(4) 0.4177(5) 0.086(3) Uani 1 1 d . U . . .
C16 C 0.5585(9) 0.6013(5) 0.1638(6) 0.114(5) Uani 1 1 d . U . . .
C18 C 0.2636(8) 0.5463(4) 0.2336(6) 0.093(3) Uani 1 1 d . U . . .
H18 H 0.227385 0.558963 0.234649 0.111 Uiso 1 1 calc R U . . .
C20 C 0.6532(7) 0.6623(4) 0.5072(5) 0.092(3) Uani 1 1 d D U . . .
C22 C 0.3045(9) 0.5007(4) 0.2095(6) 0.101(4) Uani 1 1 d . U . . .
H22 H 0.297174 0.480546 0.192974 0.121 Uiso 1 1 calc R U . . .
C24 C 0.3078(7) 0.6437(3) 0.2156(5) 0.085(3) Uani 1 1 d . U . . .
H24 H 0.263811 0.642139 0.216857 0.102 Uiso 1 1 calc R U . . .
C26 C 0.6541(6) 0.6449(4) 0.4168(5) 0.083(3) Uani 1 1 d . U . . .
C28 C 0.3216(7) 0.6661(4) 0.1825(5) 0.098(4) Uani 1 1 d D U . . .
C30 C 0.4158(7) 0.7741(4) 0.1815(6) 0.100(4) Uani 1 1 d . U . . .
H30 H 0.389259 0.786996 0.153097 0.120 Uiso 1 1 calc R U . . .
C32 C 0.6153(8) 0.4960(5) 0.4964(8) 0.118(5) Uani 1 1 d . U . . .
H32 H 0.631710 0.475212 0.503561 0.141 Uiso 1 1 calc R U . . .
C34 C 0.5940(7) 0.5073(4) 0.4395(7) 0.108(4) Uani 1 1 d . U . . .
C36 C 0.3979(7) 0.7719(4) 0.2263(6) 0.093(4) Uani 1 1 d . U . . .
C38 C 0.2654(6) 0.6871(3) 0.1498(5) 0.099(4) Uani 1 1 d D U . . .
C40 C 0.7630(9) 0.5252(4) 0.1779(7) 0.153(6) Uani 1 1 d G U . . .
C42 C 0.7999(10) 0.5147(4) 0.1464(8) 0.219(9) Uani 1 1 d G U . . .
H42 H 0.804362 0.492877 0.141356 0.262 Uiso 1 1 calc R U . . .
C44 C 0.8304(10) 0.5362(5) 0.1221(8) 0.257(11) Uani 1 1 d G U . . .
H44 H 0.855649 0.528974 0.100490 0.309 Uiso 1 1 calc R U . . .
C46 C 0.8239(10) 0.5681(5) 0.1294(8) 0.265(10) Uani 1 1 d G U . . .
H46 H 0.844720 0.582784 0.112799 0.317 Uiso 1 1 calc R U . . .
C48 C 0.7869(10) 0.5787(3) 0.1610(8) 0.200(8) Uani 1 1 d G U . . .
H48 H 0.782502 0.600497 0.165974 0.240 Uiso 1 1 calc R U . . .
C50 C 0.7565(9) 0.5572(4) 0.1853(7) 0.172(7) Uani 1 1 d G U . . .
C52 C 0.5294(12) 0.5956(6) 0.0664(6) 0.145(6) Uani 1 1 d . U . . .
H52 H 0.538092 0.585509 0.037111 0.174 Uiso 1 1 calc R U . . .
C54 C 0.2260(10) 0.6998(6) 0.3269(7) 0.131(5) Uani 1 1 d . U . . .
C56 C 0.6886(6) 0.7696(3) 0.4333(5) 0.144(6) Uani 1 1 d G U . . .
H56 H 0.721417 0.781690 0.459273 0.172 Uiso 1 1 calc R U . . .
C58 C 0.7058(4) 0.7520(3) 0.3953(6) 0.140(5) Uani 1 1 d DG U . . .
C60 C 0.6577(6) 0.7343(3) 0.3574(5) 0.110(5) Uani 1 1 d G U . . .
H60 H 0.669455 0.722266 0.331418 0.132 Uiso 1 1 calc R U . . .
C62 C 0.5925(5) 0.7344(3) 0.3575(5) 0.129(5) Uani 1 1 d G U . . .
C64 C 0.5753(5) 0.7521(4) 0.3955(5) 0.140(4) Uani 1 1 d G U . . .
C66 C 0.6233(7) 0.7697(3) 0.4334(5) 0.152(5) Uani 1 1 d G U . . .
C68 C 0.3819(7) 0.5416(4) 0.2489(5) 0.083(3) Uani 1 1 d . U . . .
C70 C 0.8052(7) 0.6298(4) 0.4107(7) 0.107(5) Uani 1 1 d . U . . .
H70 H 0.807790 0.648563 0.430907 0.128 Uiso 1 1 calc R U . . .
C72 C 0.5681(7) 0.5375(4) 0.4299(6) 0.094(4) Uani 1 1 d . U . . .
C74 C 0.4267(7) 0.6254(3) 0.2482(5) 0.081(3) Uani 1 1 d . U . . .
C76 C 0.1872(10) 0.6733(7) 0.3206(8) 0.142(6) Uani 1 1 d . U . . .
H76 H 0.141644 0.676883 0.300917 0.171 Uiso 1 1 calc R U . . .
C78 C 0.4906(11) 0.6402(5) 0.1009(7) 0.140(6) Uani 1 1 d . U . . .
H78 H 0.470544 0.660395 0.094481 0.168 Uiso 1 1 calc DR U . . .
C80 C 0.5188(10) 0.6305(4) 0.1562(6) 0.118(5) Uani 1 1 d . U . . .
C82 C 0.5558(9) 0.5828(5) 0.1160(6) 0.119(5) Uani 1 1 d . U . . .
C84 C 0.2484(7) 0.5159(4) 0.2123(7) 0.111(4) Uani 1 1 d D U . . .
C86 C 0.2857(10) 0.7059(4) 0.1084(7) 0.142(6) Uani 1 1 d D U . . .
H86A H 0.327055 0.717245 0.126631 0.213 Uiso 1 1 calc R U . . .
H86B H 0.250538 0.720990 0.090646 0.213 Uiso 1 1 calc R U . . .
H86C H 0.292521 0.691713 0.081341 0.213 Uiso 1 1 calc R U . . .
C88 C 0.2011(8) 0.6427(5) 0.3372(8) 0.145(6) Uani 1 1 d D U . . .
C90 C 0.6433(7) 0.5010(4) 0.5940(5) 0.149(6) Uani 1 1 d D U . . .
C92 C 0.3124(9) 0.6646(5) 0.3716(7) 0.119(5) Uani 1 1 d . U . . .
C94 C 0.3704(12) 0.8398(6) 0.3066(11) 0.146(5) Uani 1 1 d . U . . .
C96 C 0.1771(7) 0.5050(4) 0.1915(6) 0.131(5) Uani 1 1 d D U . . .
C98 C 0.4912(8) 0.7620(4) 0.1240(6) 0.136(6) Uani 1 1 d D U . . .
C100 C 0.5949(10) 0.5088(7) 0.6229(7) 0.245(13) Uani 1 1 d D U . . .
H10D H 0.549455 0.505352 0.598566 0.368 Uiso 1 1 calc R U . . .
H10E H 0.600268 0.530881 0.634077 0.368 Uiso 1 1 calc R U . . .
H10F H 0.603478 0.495440 0.654837 0.368 Uiso 1 1 calc R U . . .
C102 C 0.7258(13) 0.5019(6) 0.1933(10) 0.145(7) Uani 1 1 d . U . . .
C104 C 0.3576(10) 0.8298(6) 0.2527(10) 0.139(4) Uani 1 1 d . U . . .
C106 C 0.2503(10) 0.7103(4) 0.1868(6) 0.148(6) Uani 1 1 d D U . . .
H10G H 0.248249 0.699586 0.219272 0.222 Uiso 1 1 calc R U . . .
H10H H 0.207408 0.720348 0.168289 0.222 Uiso 1 1 calc R U . . .
H10I H 0.285255 0.726319 0.197045 0.222 Uiso 1 1 calc R U . . .
C108 C 0.9217(9) 0.4773(7) 0.4926(11) 0.258(14) Uani 1 1 d D U . . .
H10J H 0.953138 0.470855 0.527600 0.386 Uiso 1 1 d R U . . .
H10K H 0.923048 0.500126 0.489100 0.386 Uiso 1 1 d R U . . .
H10L H 0.933848 0.467345 0.463440 0.386 Uiso 1 1 d R U . . .
C110 C 0.5771(14) 0.8284(4) 0.4551(7) 0.202(7) Uani 1 1 d G U . . .
C112 C 0.5114(12) 0.8384(6) 0.4378(8) 0.201(6) Uani 1 1 d G U . . .
C114 C 0.4950(9) 0.8678(6) 0.4141(8) 0.226(7) Uani 1 1 d G U . . .
C116 C 0.5445(15) 0.8871(4) 0.4077(8) 0.250(7) Uani 1 1 d G U . . .
H116 H 0.533320 0.907152 0.391519 0.300 Uiso 1 1 calc R U . . .
C118 C 0.6102(12) 0.8771(5) 0.4250(9) 0.268(7) Uani 1 1 d DG U . . .
C120 C 0.6266(9) 0.8477(6) 0.4487(8) 0.238(9) Uani 1 1 d G U . . .
H120 H 0.671490 0.840882 0.460578 0.285 Uiso 1 1 calc R U . . .
C122 C 0.2676(8) 0.6402(5) 0.3627(7) 0.120(5) Uani 1 1 d . U . . .
H122 H 0.284654 0.620002 0.375373 0.144 Uiso 1 1 calc R U . . .
C124 C 0.2754(12) 0.8868(4) 0.4088(10) 0.313(4) Uani 1 1 d G U . . .
C126 C 0.2233(11) 0.9023(6) 0.3710(7) 0.313(4) Uani 1 1 d G U . . .
H126 H 0.196158 0.891553 0.339800 0.376 Uiso 1 1 calc R U . . .
C128 C 0.2109(10) 0.9337(6) 0.3788(8) 0.314(4) Uani 1 1 d G U . . .
H128 H 0.175296 0.944289 0.352918 0.376 Uiso 1 1 calc R U . . .
C130 C 0.2506(13) 0.9494(4) 0.4244(10) 0.314(4) Uani 1 1 d G U . . .
H130 H 0.242137 0.970828 0.429745 0.376 Uiso 1 1 calc R U . . .
C132 C 0.3027(10) 0.9339(6) 0.4623(7) 0.313(4) Uani 1 1 d G U . . .
H132 H 0.329842 0.944630 0.493454 0.376 Uiso 1 1 calc R U . . .
C134 C 0.3151(9) 0.9025(6) 0.4545(8) 0.313(4) Uani 1 1 d DG U . . .
C136 C 0.3949(13) 0.8802(6) 0.2323(10) 0.183(5) Uani 1 1 d D U . . .
C138 C 0.7741(7) 0.7535(5) 0.3913(8) 0.169(6) Uani 1 1 d D U . . .
C140 C 0.6534(13) 0.4665(4) 0.5977(7) 0.219(10) Uani 1 1 d D U . . .
H14G H 0.673618 0.460446 0.635710 0.329 Uiso 1 1 calc R U . . .
H14H H 0.682726 0.460317 0.577426 0.329 Uiso 1 1 calc R U . . .
H14I H 0.610374 0.455926 0.582501 0.329 Uiso 1 1 calc R U . . .
C142 C 0.3681(8) 0.6076(5) 0.5854(9) 0.185(8) Uani 1 1 d D U . . .
H14A H 0.361657 0.594089 0.553738 0.277 Uiso 1 1 calc R U . . .
H14B H 0.334412 0.624158 0.576433 0.277 Uiso 1 1 calc R U . . .
H14C H 0.363936 0.595019 0.615419 0.277 Uiso 1 1 calc R U . . .
C144 C 0.4637(12) 0.6343(5) -0.0016(7) 0.214(9) Uani 1 1 d D U . . .
C146 C 0.296909 0.512930 0.014230 0.185(10) Uani 1 1 d D U . . .
H14J H 0.290000 0.531190 -0.009690 0.278 Uiso 1 1 d R U . . .
H14K H 0.260140 0.498120 -0.000140 0.278 Uiso 1 1 d R U . . .
H14L H 0.298600 0.519720 0.050430 0.278 Uiso 1 1 d R U . . .
C148 C 0.4109(15) 0.6129(7) -0.0358(9) 0.285(14) Uani 1 1 d D U . . .
H14M H 0.376825 0.625285 -0.062513 0.428 Uiso 1 1 calc R U . . .
H14N H 0.390542 0.601421 -0.012886 0.428 Uiso 1 1 calc R U . . .
H14O H 0.430770 0.597997 -0.054584 0.428 Uiso 1 1 calc R U . . .
C150 C 0.3618(5) 0.4972(2) 0.0176(4) 0.169(7) Uani 1 1 d D U . . .
C152 C 0.9288(6) 0.6163(4) 0.4641(7) 0.158(7) Uani 1 1 d D U . . .
C154 C 0.8523(7) 0.4673(5) 0.4891(7) 0.224(10) Uani 1 1 d D U . . .
C156 C 0.3693(11) 0.8840(6) 0.4940(9) 0.313(4) Uani 1 1 d D U . . .
C158 C 0.7073(9) 0.5173(6) 0.6205(7) 0.200(11) Uani 1 1 d D U . . .
H15D H 0.699039 0.539776 0.622998 0.300 Uiso 1 1 calc R U . . .
H15E H 0.736954 0.514209 0.599171 0.300 Uiso 1 1 calc R U . . .
H15F H 0.728116 0.508759 0.656899 0.300 Uiso 1 1 calc R U . . .
C160 C 0.4473(14) 0.6345(6) 0.6587(7) 0.252(13) Uani 1 1 d D U . . .
H16A H 0.445189 0.616992 0.682227 0.378 Uiso 1 1 calc R U . . .
H16B H 0.412401 0.649738 0.657504 0.378 Uiso 1 1 calc R U . . .
H16C H 0.490900 0.644704 0.672878 0.378 Uiso 1 1 calc R U . . .
C162 C 0.1786(11) 0.5860(5) 0.3480(10) 0.202(9) Uani 1 1 d D U . . .
H16D H 0.212294 0.579943 0.331749 0.303 Uiso 1 1 calc R U . . .
H16E H 0.143526 0.570121 0.339632 0.303 Uiso 1 1 calc R U . . .
H16F H 0.199355 0.587759 0.387240 0.303 Uiso 1 1 calc R U . . .
C164 C 0.4083(10) 0.9020(5) 0.1934(8) 0.206(6) Uani 1 1 d D U . . .
C166 C 0.4188(16) 0.8858(7) 0.1464(10) 0.258(9) Uani 1 1 d D U . . .
H16G H 0.454381 0.870265 0.159522 0.386 Uiso 1 1 calc R U . . .
H16H H 0.431211 0.901204 0.123704 0.386 Uiso 1 1 calc R U . . .
H16I H 0.377609 0.875236 0.125218 0.386 Uiso 1 1 calc R U . . .
C168 C 0.1225(9) 0.6134(6) 0.2647(8) 0.198(10) Uani 1 1 d D U . . .
H16J H 0.099275 0.632592 0.248086 0.297 Uiso 1 1 calc R U . . .
H16K H 0.091459 0.595713 0.255484 0.297 Uiso 1 1 calc R U . . .
H16L H 0.159461 0.609406 0.251082 0.297 Uiso 1 1 calc R U . . .
C170 C 0.350190 0.462170 0.011311 0.275(14) Uani 1 1 d D U . . .
H17M H 0.334400 0.454360 0.040140 0.412 Uiso 1 1 d R U . . .
H17N H 0.316770 0.457800 -0.023900 0.412 Uiso 1 1 d R U . . .
H17O H 0.391940 0.451670 0.013510 0.412 Uiso 1 1 d R U . . .
C172 C 0.8478(12) 0.4317(5) 0.4873(12) 0.299(15) Uani 1 1 d D U . . .
H17P H 0.876575 0.423100 0.468245 0.448 Uiso 1 1 d R U . . .
H17Q H 0.801675 0.425460 0.468415 0.448 Uiso 1 1 d R U . . .
H17R H 0.861815 0.423630 0.524335 0.448 Uiso 1 1 d R U . . .
C174 C 0.1489(7) 0.6174(5) 0.3252(8) 0.180(7) Uani 1 1 d D U . . .
C176 C 0.4318(12) 0.7565(11) 0.0746(8) 0.156(12) Uani 0.58(2) 1 d D U P A 1
H17A H 0.394095 0.768747 0.077351 0.234 Uiso 0.58(2) 1 calc R U P A 1
H17B H 0.420436 0.734186 0.071889 0.234 Uiso 0.58(2) 1 calc R U P A 1
H17C H 0.442168 0.763043 0.042377 0.234 Uiso 0.58(2) 1 calc R U P A 1
C177 C 0.6054(7) 0.6388(4) 0.5033(5) 0.088(3) Uani 1 1 d . U . . .
H177 H 0.586392 0.637203 0.531314 0.105 Uiso 1 1 calc R U . . .
C89 C 0.6129(7) 0.5132(5) 0.5374(6) 0.118(5) Uani 1 1 d D U . . .
C45 C 0.0955(10) 0.6263(6) 0.3492(11) 0.246(13) Uani 1 1 d D U . . .
H45A H 0.116245 0.636091 0.384604 0.368 Uiso 1 1 calc R U . . .
H45B H 0.071285 0.607484 0.353360 0.368 Uiso 1 1 calc R U . . .
H45C H 0.064545 0.641152 0.325097 0.368 Uiso 1 1 calc R U . . .
C91 C 0.3870(7) 0.6690(3) 0.1817(5) 0.083(3) Uani 1 1 d . U . . .
H91 H 0.396949 0.684489 0.159439 0.100 Uiso 1 1 calc R U . . .
C23 C 0.0399(9) 0.7468(6) 0.4157(10) 0.306(13) Uani 1 1 d D U . . .
C93 C 0.5855(6) 0.6186(4) 0.4620(5) 0.084(3) Uani 1 1 d . U . . .
C47 C 0.3573(7) 0.6227(4) 0.2480(5) 0.080(3) Uani 1 1 d . U . . .
C95 C 0.6997(5) 0.5085(3) 0.3549(4) 0.114(5) Uani 1 1 d G U . . .
C3 C 0.6840(5) 0.4896(3) 0.3923(5) 0.129(6) Uani 1 1 d G U . . .
C97 C 0.7345(7) 0.4762(3) 0.4348(5) 0.165(7) Uani 1 1 d G U . . .
H97 H 0.723851 0.463322 0.460325 0.197 Uiso 1 1 calc R U . . .
C49 C 0.8006(6) 0.4818(4) 0.4399(5) 0.205(8) Uani 1 1 d DG U . . .
C99 C 0.8162(4) 0.5007(3) 0.4025(6) 0.149(7) Uani 1 1 d G U . . .
H99 H 0.861411 0.504543 0.406031 0.179 Uiso 1 1 calc R U . . .
C25 C 0.7658(6) 0.5141(3) 0.3601(5) 0.118(5) Uani 1 1 d G U . . .
C101 C 0.5599(7) 0.5549(4) 0.4726(5) 0.088(4) Uani 1 1 d . U . . .
C51 C 0.6765(6) 0.6652(4) 0.4621(5) 0.085(3) Uani 1 1 d . U . . .
H51 H 0.707924 0.681053 0.462481 0.102 Uiso 1 1 calc DR U . . .
C103 C 0.5196(19) 0.7942(6) 0.1231(14) 0.156(11) Uani 0.58(2) 1 d D U P A 1
H10A H 0.531994 0.796571 0.090443 0.234 Uiso 0.58(2) 1 calc R U P A 1
H10B H 0.559080 0.796928 0.155132 0.234 Uiso 0.58(2) 1 calc R U P A 1
H10C H 0.486295 0.809994 0.123244 0.234 Uiso 0.58(2) 1 calc R U P A 1
C13 C 0.7384(7) 0.5951(4) 0.3378(7) 0.096(4) Uani 1 1 d . U . . .
C105 C 0.9255(9) 0.6467(5) 0.4922(11) 0.229(12) Uani 1 1 d D U . . .
H10M H 0.895185 0.644471 0.513133 0.344 Uiso 1 1 calc R U . . .
H10N H 0.909369 0.663368 0.465256 0.344 Uiso 1 1 calc R U . . .
H10O H 0.970003 0.652175 0.516547 0.344 Uiso 1 1 calc R U . . .
C53 C 0.2238(5) 0.7750(4) 0.3948(6) 0.169(8) Uani 1 1 d G U . . .
C107 C 0.2047(7) 0.7874(4) 0.4366(6) 0.195(8) Uani 1 1 d G U . . .
C27 C 0.1457(8) 0.7778(5) 0.4435(6) 0.234(10) Uani 1 1 d G U . . .
H27 H 0.132663 0.786241 0.472049 0.281 Uiso 1 1 calc R U . . .
C109 C 0.1057(6) 0.7557(4) 0.4087(7) 0.242(9) Uani 1 1 d DG U . . .
C55 C 0.1248(6) 0.7433(4) 0.3669(7) 0.208(9) Uani 1 1 d G U . . .
H55 H 0.097426 0.728210 0.343112 0.249 Uiso 1 1 calc DR U . . .
C111 C 0.1838(6) 0.7529(4) 0.3600(5) 0.179(8) Uani 1 1 d G U . . .
C7 C 0.4352(7) 0.7523(5) 0.2690(6) 0.104(5) Uani 1 1 d . U . . .
C113 C 0.9437(11) 0.5909(6) 0.5065(9) 0.220(11) Uani 1 1 d D U . . .
H11D H 0.981831 0.578499 0.504886 0.331 Uiso 1 1 calc R U . . .
H11E H 0.904882 0.577170 0.499711 0.331 Uiso 1 1 calc R U . . .
H11F H 0.954180 0.600382 0.542378 0.331 Uiso 1 1 calc R U . . .
C57 C 0.4890(8) 0.7353(4) 0.2628(6) 0.097(4) Uani 1 1 d . U . . .
C115 C 0.7440(8) 0.6211(4) 0.3686(7) 0.111(5) Uani 1 1 d . U . . .
C29 C 0.0478(17) 0.7441(10) 0.4748(11) 0.41(2) Uani 1 1 d D U . . .
H29A H 0.089396 0.733109 0.493672 0.621 Uiso 1 1 calc R U . . .
H29B H 0.010294 0.732281 0.478923 0.621 Uiso 1 1 calc R U . . .
H29C H 0.048892 0.765081 0.490243 0.621 Uiso 1 1 calc R U . . .
C117 C 0.6773(7) 0.6844(4) 0.5541(5) 0.126(5) Uani 1 1 d D U . . .
C59 C 0.7976(9) 0.5754(4) 0.3514(7) 0.113(5) Uani 1 1 d . U . . .
C119 C 0.4060(13) 0.8892(7) 0.2868(12) 0.179(5) Uani 1 1 d . U . . .
H119 H 0.421902 0.909753 0.298061 0.215 Uiso 1 1 calc R U . . .
C15 C 0.5441(16) 0.7381(7) 0.1256(13) 0.149(11) Uani 0.58(2) 1 d D U P A 1
H15A H 0.529750 0.717405 0.133523 0.223 Uiso 0.58(2) 1 calc R U P A 1
H15B H 0.585680 0.743884 0.153777 0.223 Uiso 0.58(2) 1 calc DR U P A 1
H15C H 0.551216 0.737602 0.090456 0.223 Uiso 0.58(2) 1 calc R U P A 1
C121 C 0.2947(9) 0.6959(6) 0.3560(8) 0.121(5) Uani 1 1 d . U . . .
C61 C 0.4705(7) 0.7588(4) 0.1733(5) 0.101(4) Uani 1 1 d D U . . .
C123 C 0.2057(8) 0.6678(4) 0.1194(7) 0.156(7) Uani 1 1 d D U . . .
H12A H 0.205566 0.664423 0.082329 0.234 Uiso 1 1 calc R U . . .
H12B H 0.165127 0.678903 0.118589 0.234 Uiso 1 1 calc R U . . .
H12C H 0.207673 0.647538 0.137445 0.234 Uiso 1 1 calc R U . . .
C31 C 0.4682(13) 0.9215(7) 0.2200(12) 0.277(9) Uani 1 1 d D U . . .
H31A H 0.470265 0.926288 0.257098 0.416 Uiso 1 1 calc R U . . .
H31B H 0.465587 0.941038 0.199769 0.416 Uiso 1 1 calc R U . . .
H31C H 0.508249 0.909910 0.220629 0.416 Uiso 1 1 calc R U . . .
C125 C 0.8547(9) 0.5818(5) 0.3893(9) 0.132(6) Uani 1 1 d . U . . .
H125 H 0.890873 0.567693 0.395215 0.158 Uiso 1 1 calc R U . . .
C63 C 0.5148(13) 0.6360(8) -0.0298(10) 0.281(15) Uani 1 1 d D U . . .
H63A H 0.531623 0.614936 -0.032533 0.422 Uiso 1 1 calc R U . . .
H63B H 0.551587 0.649506 -0.009078 0.422 Uiso 1 1 calc R U . . .
H63C H 0.494364 0.644747 -0.066089 0.422 Uiso 1 1 calc R U . . .
C127 C 0.7462(7) 0.6963(5) 0.5618(7) 0.149(6) Uani 1 1 d D U . . .
H12D H 0.745569 0.709505 0.531036 0.223 Uiso 1 1 calc DR U . . .
H12E H 0.776125 0.678484 0.564300 0.223 Uiso 1 1 calc R U . . .
H12F H 0.761866 0.708631 0.595188 0.223 Uiso 1 1 calc R U . . .
C2 C 0.8629(6) 0.6091(5) 0.4211(7) 0.125(5) Uani 1 1 d D U . . .
C129 C 0.4899(13) 0.6225(7) 0.0552(6) 0.166(7) Uani 1 1 d D U . . .
C65 C 0.3946(13) 0.8696(7) 0.3225(11) 0.162(5) Uani 1 1 d . U . . .
C131 C 0.4165(6) 0.5039(3) 0.0703(4) 0.145(6) Uani 1 1 d DG U . . .
C33 C 0.4043(5) 0.4941(3) 0.1168(5) 0.138(6) Uani 1 1 d G U . . .
H33 H 0.364253 0.483340 0.114077 0.166 Uiso 1 1 calc R U . . .
C133 C 0.4507(6) 0.5001(3) 0.1673(4) 0.115(5) Uani 1 1 d G U . . .
C67 C 0.5092(5) 0.5158(3) 0.1713(3) 0.116(5) Uani 1 1 d G U . . .
C135 C 0.5214(5) 0.5256(3) 0.1248(5) 0.114(5) Uani 1 1 d G U . . .
C17 C 0.4751(6) 0.5196(3) 0.0743(4) 0.136(6) Uani 1 1 d G U . . .
H17 H 0.483386 0.526288 0.042488 0.163 Uiso 1 1 calc R U . . .
C137 C 0.4871(10) 0.5965(5) 0.6055(10) 0.194(10) Uani 1 1 d D U . . .
H13A H 0.471148 0.582974 0.573557 0.292 Uiso 1 1 calc R U . . .
H13B H 0.492506 0.584000 0.638104 0.292 Uiso 1 1 calc R U . . .
H13C H 0.529937 0.605680 0.607335 0.292 Uiso 1 1 calc R U . . .
C69 C 0.1387(9) 0.5134(5) 0.2282(9) 0.172(7) Uani 1 1 d D U . . .
H69A H 0.167827 0.511887 0.265851 0.258 Uiso 1 1 calc R U . . .
H69B H 0.101261 0.498921 0.222131 0.258 Uiso 1 1 calc R U . . .
H69C H 0.121972 0.534885 0.220590 0.258 Uiso 1 1 calc R U . . .
C139 C 0.4373(8) 0.6223(4) 0.6017(6) 0.174(7) Uani 1 1 d D U . . .
C35 C -0.0112(13) 0.7723(8) 0.3922(18) 0.43(2) Uani 1 1 d D U . . .
H35A H -0.009973 0.787719 0.420301 0.646 Uiso 1 1 d R U . . .
H35B H -0.055483 0.762819 0.378711 0.646 Uiso 1 1 d R U . . .
H35C H -0.001253 0.782749 0.362421 0.646 Uiso 1 1 d R U . . .
C141 C 0.0120(14) 0.7170(7) 0.3859(14) 0.331(16) Uani 1 1 d D U . . .
H14D H 0.001770 0.720258 0.346946 0.496 Uiso 1 1 calc DR U . . .
H14E H -0.028616 0.711149 0.393337 0.496 Uiso 1 1 calc R U . . .
H14F H 0.044876 0.700115 0.397968 0.496 Uiso 1 1 calc R U . . .
C71 C 0.1466(11) 0.5207(6) 0.1382(8) 0.203(9) Uani 1 1 d D U . . .
H71A H 0.175120 0.537976 0.134666 0.305 Uiso 1 1 calc R U . . .
H71B H 0.102703 0.528858 0.135822 0.305 Uiso 1 1 calc R U . . .
H71C H 0.141850 0.505466 0.109138 0.305 Uiso 1 1 calc R U . . .
C143 C 0.4321(15) 0.6657(6) -0.0051(8) 0.277(15) Uani 1 1 d D U . . .
H14P H 0.420185 0.673578 -0.042221 0.415 Uiso 1 1 calc R U . . .
H14Q H 0.463369 0.680281 0.019455 0.415 Uiso 1 1 calc DR U . . .
H14R H 0.391951 0.664021 0.005222 0.415 Uiso 1 1 calc R U . . .
C9 C 0.1754(11) 0.4703(4) 0.1851(9) 0.181(8) Uani 1 1 d D U . . .
H9A H 0.157904 0.465020 0.146560 0.272 Uiso 1 1 calc R U . . .
H9B H 0.146645 0.461232 0.203741 0.272 Uiso 1 1 calc R U . . .
H9C H 0.220457 0.461911 0.200668 0.272 Uiso 1 1 calc R U . . .
C145 C 0.378921 0.507400 -0.031130 0.233(12) Uani 1 1 d D U . . .
H14S H 0.343470 0.500970 -0.064030 0.350 Uiso 1 1 d R U . . .
H14T H 0.383620 0.530260 -0.030800 0.350 Uiso 1 1 d R U . . .
H14U H 0.420870 0.497630 -0.030360 0.350 Uiso 1 1 d R U . . .
C73 C 0.6320(9) 0.7119(4) 0.5438(8) 0.170(7) Uani 1 1 d D U . . .
H73A H 0.657014 0.730507 0.561295 0.255 Uiso 1 1 calc R U . . .
H73B H 0.596149 0.707840 0.558673 0.255 Uiso 1 1 calc R U . . .
H73C H 0.613101 0.715550 0.504818 0.255 Uiso 1 1 calc R U . . .
C147 C 0.9824(7) 0.6175(6) 0.4380(9) 0.208(11) Uani 1 1 d D U . . .
H14V H 0.977345 0.636631 0.416288 0.313 Uiso 1 1 calc R U . . .
H14W H 0.978431 0.599136 0.414600 0.313 Uiso 1 1 calc R U . . .
H14X H 1.026151 0.617443 0.466085 0.313 Uiso 1 1 calc R U . . .
C37 C 0.6754(11) 0.6689(5) 0.6044(6) 0.174(7) Uani 1 1 d D U . . .
H37A H 0.692367 0.647407 0.605807 0.260 Uiso 1 1 calc R U . . .
H37B H 0.629431 0.668278 0.604556 0.260 Uiso 1 1 calc R U . . .
H37C H 0.702999 0.680608 0.635909 0.260 Uiso 1 1 calc R U . . .
C149 C 0.3658(8) 0.7773(4) 0.5291(5) 0.174(8) Uani 1 1 d G U . . .
C75 C 0.3071(8) 0.7893(4) 0.5333(5) 0.201(8) Uani 1 1 d G U . . .
C151 C 0.2843(7) 0.7791(4) 0.5746(6) 0.226(9) Uani 1 1 d G U . . .
H151 H 0.244153 0.787323 0.577475 0.271 Uiso 1 1 calc R U . . .
C19 C 0.3204(9) 0.7570(4) 0.6116(6) 0.243(9) Uani 1 1 d DG U . . .
C153 C 0.3792(9) 0.7450(4) 0.6073(5) 0.208(9) Uani 1 1 d G U . . .
H153 H 0.403789 0.729872 0.632648 0.249 Uiso 1 1 calc R U . . .
C77 C 0.4019(6) 0.7551(4) 0.5661(5) 0.188(8) Uani 1 1 d G U . . .
C155 C 0.4374(6) 0.6947(3) 0.4869(5) 0.125(5) Uani 1 1 d G U . . .
C39 C 0.4569(6) 0.7021(3) 0.5416(5) 0.135(5) Uani 1 1 d G U . . .
C157 C 0.4585(6) 0.6789(4) 0.5793(3) 0.150(6) Uani 1 1 d G U . . .
H157 H 0.471812 0.683973 0.616693 0.180 Uiso 1 1 calc R U . . .
C79 C 0.4405(7) 0.6484(3) 0.5623(5) 0.148(5) Uani 1 1 d DG U . . .
C159 C 0.4210(6) 0.6410(3) 0.5076(6) 0.132(5) Uani 1 1 d G U . . .
H159 H 0.408663 0.620100 0.496025 0.158 Uiso 1 1 calc R U . . .
C5 C 0.4194(6) 0.6642(3) 0.4699(3) 0.127(6) Uani 1 1 d G U . . .
C161 C 0.8437(13) 0.4771(8) 0.5424(9) 0.298(15) Uani 1 1 d D U . . .
H16S H 0.880210 0.468481 0.572561 0.447 Uiso 1 1 calc R U . . .
H16T H 0.801272 0.469152 0.543994 0.447 Uiso 1 1 calc R U . . .
H16U H 0.844246 0.500048 0.544865 0.447 Uiso 1 1 calc R U . . .
C81 C 0.3517(13) 0.9242(6) 0.1709(12) 0.256(9) Uani 1 1 d D U . . .
H81A H 0.321341 0.915765 0.136968 0.383 Uiso 1 1 calc R U . . .
H81B H 0.368797 0.944525 0.164158 0.383 Uiso 1 1 calc R U . . .
H81C H 0.327901 0.926745 0.196941 0.383 Uiso 1 1 calc R U . . .
C163 C 0.6624(11) 0.8993(5) 0.4187(10) 0.292(8) Uani 1 1 d D U . . .
C41 C 0.6652(16) 0.9290(6) 0.4500(13) 0.312(11) Uani 1 1 d D U . . .
H41A H 0.621973 0.939576 0.436918 0.468 Uiso 1 1 calc R U . . .
H41B H 0.699557 0.942807 0.445175 0.468 Uiso 1 1 calc R U . . .
H41C H 0.675783 0.924036 0.488497 0.468 Uiso 1 1 calc R U . . .
C165 C 0.7304(12) 0.8848(7) 0.4385(15) 0.318(11) Uani 1 1 d D U . . .
H16M H 0.734190 0.871766 0.470172 0.477 Uiso 1 1 d R U . . .
H16N H 0.764850 0.901047 0.448282 0.477 Uiso 1 1 d R U . . .
H16O H 0.736060 0.871716 0.409572 0.477 Uiso 1 1 d R U . . .
C83 C 0.6491(17) 0.9082(8) 0.3603(11) 0.318(11) Uani 1 1 d D U . . .
H83A H 0.667045 0.892033 0.342408 0.477 Uiso 1 1 calc R U . . .
H83B H 0.670487 0.928334 0.358540 0.477 Uiso 1 1 calc R U . . .
H83C H 0.601036 0.910082 0.342088 0.477 Uiso 1 1 calc R U . . .
C167 C 0.2973(12) 0.7483(6) 0.6584(8) 0.263(9) Uani 1 1 d D U . . .
C21 C 0.2229(12) 0.7475(9) 0.6405(14) 0.320(12) Uani 1 1 d D U . . .
H21A H 0.205447 0.767397 0.622841 0.481 Uiso 1 1 d R U . . .
H21B H 0.207067 0.744177 0.671261 0.481 Uiso 1 1 d R U . . .
H21C H 0.207617 0.730307 0.614641 0.481 Uiso 1 1 d R U . . .
C169 C 0.3204(17) 0.7737(7) 0.7004(11) 0.290(12) Uani 1 1 d D U . . .
H16P H 0.311337 0.794337 0.682879 0.436 Uiso 1 1 d R U . . .
H16Q H 0.368007 0.771827 0.720219 0.436 Uiso 1 1 d R U . . .
H16R H 0.295297 0.771567 0.725579 0.436 Uiso 1 1 d R U . . .
C85 C 0.3195(18) 0.7168(6) 0.6824(14) 0.327(13) Uani 1 1 d D U . . .
H85A H 0.289326 0.700727 0.661079 0.490 Uiso 1 1 calc R U . . .
H85B H 0.319160 0.716327 0.719676 0.490 Uiso 1 1 calc R U . . .
H85C H 0.364687 0.712731 0.682048 0.490 Uiso 1 1 calc R U . . .
C171 C 0.8182(11) 0.7343(7) 0.4361(10) 0.236(10) Uani 1 1 d D U . . .
H17D H 0.813293 0.741070 0.470400 0.354 Uiso 1 1 calc R U . . .
H17E H 0.864525 0.737121 0.437758 0.354 Uiso 1 1 calc R U . . .
H17F H 0.805986 0.712166 0.429892 0.354 Uiso 1 1 calc R U . . .
C43 C 0.7809(14) 0.7391(7) 0.3413(10) 0.245(10) Uani 1 1 d D U . . .
H43A H 0.761871 0.717976 0.336602 0.368 Uiso 1 1 calc R U . . .
H43B H 0.828001 0.737977 0.344626 0.368 Uiso 1 1 calc R U . . .
H43C H 0.757155 0.752030 0.309952 0.368 Uiso 1 1 calc R U . . .
C173 C 0.7959(13) 0.7863(5) 0.3931(13) 0.249(10) Uani 1 1 d D U . . .
H17G H 0.756951 0.799998 0.380351 0.373 Uiso 1 1 calc R U . . .
H17H H 0.823408 0.788886 0.369782 0.373 Uiso 1 1 calc R U . . .
H17I H 0.821997 0.791886 0.430317 0.373 Uiso 1 1 calc R U . . .
C87 C 0.5621(13) 0.7726(14) 0.141(2) 0.178(16) Uani 0.42(2) 1 d D U P A 2
H87A H 0.580900 0.768231 0.112683 0.267 Uiso 0.42(2) 1 d R U P A 2
H87B H 0.587790 0.761531 0.174423 0.267 Uiso 0.42(2) 1 d R U P A 2
H87C H 0.563770 0.795221 0.148453 0.267 Uiso 0.42(2) 1 d R U P A 2
C175 C 0.482(3) 0.7320(7) 0.0927(19) 0.159(14) Uani 0.42(2) 1 d D U P A 2
H17J H 0.434430 0.728306 0.074551 0.239 Uiso 0.42(2) 1 d R U P A 2
H17K H 0.500880 0.714516 0.117271 0.239 Uiso 0.42(2) 1 d R U P A 2
H17L H 0.504520 0.733516 0.065611 0.239 Uiso 0.42(2) 1 d R U P A 2
C11 C 0.448(2) 0.7871(10) 0.089(2) 0.162(15) Uani 0.42(2) 1 d D U P A 2
H11A H 0.402228 0.779062 0.073263 0.243 Uiso 0.42(2) 1 calc R U P A 2
H11B H 0.465036 0.792708 0.059810 0.243 Uiso 0.42(2) 1 calc R U P A 2
H11C H 0.447505 0.805618 0.110914 0.243 Uiso 0.42(2) 1 calc R U P A 2

loop_
_atom_site_aniso_label
_atom_site_aniso_U_11
_atom_site_aniso_U_22
_atom_site_aniso_U_33
_atom_site_aniso_U_23
_atom_site_aniso_U_13
_atom_site_aniso_U_12
Ag6 0.0917(7) 0.1091(8) 0.0692(6) 0.0064(6) 0.0390(5) 0.0191(6)
Ag8 0.0938(7) 0.1321(10) 0.0610(6) 0.0121(6) 0.0272(5) 0.0161(7)
Ag2 0.1140(9) 0.1108(9) 0.0883(8) 0.0060(7) 0.0382(7) 0.0225(7)
Ag5 0.0869(8) 0.1482(12) 0.0985(8) -0.0257(8) 0.0355(6) 0.0181(7)
Ag3 0.0964(9) 0.1891(15) 0.1001(9) -0.0042(9) 0.0326(7) 0.0552(9)
Ag7 0.1221(11) 0.1866(16) 0.1044(10) -0.0538(10) 0.0095(8) 0.0600(11)
Zr1 0.1138(11) 0.1223(12) 0.0884(9) -0.0081(8) 0.0568(8) 0.0220(9)
Zr4 0.1636(19) 0.212(2) 0.1439(17) -0.0422(16) 0.0298(14) 0.1070(18)
S1 0.079(2) 0.135(3) 0.081(2) -0.015(2) 0.0269(19) 0.019(2)
S4 0.094(2) 0.110(3) 0.0553(18) 0.0089(18) 0.0268(17) 0.009(2)
S6 0.122(3) 0.109(3) 0.071(2) 0.019(2) 0.040(2) 0.018(2)
S8 0.091(2) 0.133(3) 0.0507(17) 0.0151(19) 0.0297(16) 0.009(2)
S10 0.105(3) 0.149(4) 0.087(3) -0.021(3) 0.038(2) 0.023(3)
S12 0.111(3) 0.139(4) 0.129(4) -0.001(3) 0.067(3) 0.036(3)
S14 0.163(5) 0.157(5) 0.087(3) -0.026(3) 0.070(3) 0.007(4)
S16 0.123(4) 0.112(3) 0.123(4) 0.031(3) 0.043(3) 0.032(3)
S2 0.120(3) 0.118(3) 0.099(3) -0.004(3) 0.045(3) 0.012(3)
S9 0.086(3) 0.249(7) 0.102(3) 0.000(4) 0.031(2) 0.050(4)
S5 0.091(3) 0.180(5) 0.103(3) 0.016(3) 0.029(2) 0.050(3)
S11 0.145(4) 0.215(6) 0.085(3) -0.054(3) 0.009(3) 0.071(4)
S3 0.129(4) 0.225(7) 0.149(5) -0.110(5) -0.014(4) 0.039(4)
S13 0.198(7) 0.297(10) 0.156(6) -0.065(6) 0.046(5) 0.134(7)
S7 0.237(9) 0.169(6) 0.234(9) -0.069(6) 0.035(7) 0.081(6)
S15 0.077(2) 0.117(3) 0.076(2) 0.0013(19) 0.0425(17) 0.0102(19)
O1 0.189(12) 0.181(11) 0.154(9) -0.095(9) 0.033(9) 0.024(9)
O4 0.123(8) 0.136(9) 0.051(5) 0.011(5) 0.050(5) 0.014(7)
O6 0.106(8) 0.131(9) 0.074(6) 0.002(6) 0.026(6) 0.031(7)
O8 0.120(8) 0.109(7) 0.067(5) 0.029(5) 0.045(5) 0.043(6)
O10 0.110(7) 0.128(8) 0.060(5) 0.003(5) 0.040(5) 0.003(6)
O12 0.116(8) 0.113(8) 0.085(7) 0.005(6) 0.041(6) 0.015(7)
O14 0.087(6) 0.119(8) 0.083(6) 0.037(6) 0.038(5) 0.011(6)
O16 0.078(6) 0.157(10) 0.110(8) 0.026(7) 0.045(6) 0.046(6)
O18 0.125(9) 0.132(9) 0.081(7) 0.001(6) 0.056(6) 0.038(7)
O20 0.124(9) 0.104(8) 0.103(8) -0.005(6) 0.048(7) 0.032(7)
O22 0.158(12) 0.133(10) 0.122(9) 0.000(8) 0.075(9) 0.015(9)
O11 0.070(7) 0.165(12) 0.134(10) 0.003(8) 0.025(7) 0.017(7)
O3 0.159(12) 0.168(12) 0.078(7) -0.025(8) -0.013(7) 0.043(10)
O13 0.121(10) 0.164(13) 0.153(12) -0.043(10) 0.035(9) 0.050(9)
O7 0.122(10) 0.175(13) 0.131(10) -0.055(9) 0.008(8) 0.059(9)
O15 0.121(10) 0.246(16) 0.094(8) -0.036(9) 0.016(7) 0.077(11)
O2 0.186(16) 0.24(2) 0.208(17) -0.058(15) 0.099(14) 0.053(15)
O17 0.384(7) 0.324(7) 0.195(6) -0.047(6) 0.049(6) 0.219(6)
O9 0.385(7) 0.325(7) 0.195(6) -0.046(6) 0.049(6) 0.218(6)
O19 0.109(7) 0.218(10) 0.114(7) -0.089(7) 0.033(6) 0.021(7)
O5 0.152(11) 0.144(10) 0.107(8) -0.019(7) 0.070(8) 0.021(8)
O21 0.398(12) 0.336(11) 0.218(10) -0.053(8) 0.039(9) 0.198(10)
C1 0.161(10) 0.176(7) 0.165(7) 0.004(5) 0.055(7) 0.017(7)
C4 0.094(8) 0.107(10) 0.070(8) 0.020(7) 0.022(7) 0.011(7)
C6 0.113(8) 0.120(10) 0.071(8) 0.006(7) 0.052(8) 0.010(8)
C8 0.071(8) 0.131(12) 0.109(9) -0.002(8) 0.042(7) 0.009(7)
C10 0.084(7) 0.122(9) 0.055(7) 0.012(7) 0.026(6) 0.017(6)
C12 0.068(8) 0.165(11) 0.073(7) 0.050(7) 0.006(6) -0.008(8)
C14 0.082(8) 0.126(10) 0.057(7) 0.018(6) 0.031(6) 0.016(7)
C16 0.134(13) 0.164(14) 0.056(7) 0.002(8) 0.047(8) 0.028(10)
C18 0.086(7) 0.112(9) 0.077(9) 0.029(7) 0.023(7) 0.008(6)
C20 0.075(8) 0.136(10) 0.076(7) -0.001(6) 0.043(6) 0.007(6)
C22 0.116(8) 0.107(9) 0.094(10) 0.018(8) 0.054(8) -0.002(7)
C24 0.085(7) 0.105(10) 0.061(7) 0.001(6) 0.018(6) 0.023(6)
C26 0.053(6) 0.125(10) 0.080(7) -0.006(7) 0.035(6) 0.024(6)
C28 0.107(7) 0.110(10) 0.071(8) 0.011(6) 0.019(6) 0.020(7)
C30 0.071(8) 0.145(13) 0.083(8) 0.004(8) 0.022(6) 0.006(7)
C32 0.074(9) 0.152(12) 0.122(9) 0.068(8) 0.027(9) -0.003(9)
C34 0.075(9) 0.129(10) 0.111(8) 0.038(8) 0.017(8) 0.010(8)
C36 0.069(8) 0.131(12) 0.075(8) -0.007(7) 0.019(6) 0.009(7)
C38 0.094(6) 0.110(7) 0.089(7) 0.015(5) 0.024(5) 0.006(5)
C40 0.163(16) 0.148(11) 0.183(16) -0.005(14) 0.105(12) 0.026(13)
C42 0.23(2) 0.246(18) 0.25(2) -0.035(18) 0.169(16) 0.006(18)
C44 0.28(2) 0.27(2) 0.32(2) -0.06(2) 0.232(18) -0.03(2)
C46 0.26(2) 0.26(2) 0.37(3) -0.05(2) 0.244(18) -0.03(2)
C48 0.22(2) 0.184(14) 0.28(2) 0.010(17) 0.200(17) -0.014(16)
C50 0.204(19) 0.143(12) 0.22(2) 0.018(15) 0.134(15) 0.006(15)
C52 0.192(18) 0.199(17) 0.056(7) -0.009(9) 0.058(10) 0.011(12)
C54 0.100(10) 0.208(14) 0.087(10) -0.013(12) 0.033(9) 0.047(9)
C56 0.116(9) 0.153(15) 0.139(14) -0.036(11) 0.012(10) -0.011(11)
C58 0.114(8) 0.140(14) 0.151(14) -0.015(10) 0.024(8) 0.026(8)
C60 0.103(8) 0.129(13) 0.110(11) -0.001(8) 0.050(8) 0.027(8)
C62 0.088(6) 0.179(11) 0.116(9) -0.054(8) 0.029(7) 0.034(8)
C64 0.100(6) 0.193(10) 0.121(8) -0.072(7) 0.026(6) 0.023(7)
C66 0.116(8) 0.189(12) 0.129(10) -0.067(8) 0.013(8) 0.016(9)
C68 0.079(7) 0.131(10) 0.043(6) 0.007(6) 0.027(6) 0.008(7)
C70 0.062(6) 0.124(11) 0.145(12) -0.021(9) 0.049(7) 0.008(7)
C72 0.085(9) 0.125(10) 0.075(7) 0.039(7) 0.029(7) 0.004(8)
C74 0.085(7) 0.106(9) 0.056(7) 0.022(6) 0.026(6) 0.031(7)
C76 0.093(10) 0.244(16) 0.103(12) -0.015(14) 0.050(10) 0.027(8)
C78 0.186(17) 0.162(14) 0.085(8) 0.030(8) 0.063(10) 0.026(12)
C80 0.160(15) 0.122(12) 0.071(7) 0.013(8) 0.035(9) -0.003(9)
C82 0.121(12) 0.191(14) 0.067(7) -0.007(7) 0.061(8) 0.001(10)
C84 0.107(7) 0.118(10) 0.118(11) 0.021(9) 0.051(7) -0.001(7)
C86 0.167(14) 0.140(13) 0.129(11) 0.052(9) 0.061(10) 0.021(10)
C88 0.068(7) 0.239(14) 0.139(14) 0.002(13) 0.049(8) 0.011(8)
C90 0.092(10) 0.233(16) 0.111(9) 0.111(11) 0.018(7) 0.015(10)
C92 0.083(9) 0.172(14) 0.103(11) -0.019(11) 0.033(9) 0.014(7)
C94 0.137(9) 0.149(7) 0.148(6) -0.018(6) 0.040(7) 0.032(7)
C96 0.109(7) 0.135(8) 0.139(9) -0.005(7) 0.027(6) -0.011(7)
C98 0.130(12) 0.194(16) 0.110(9) -0.002(10) 0.074(9) -0.014(10)
C100 0.161(16) 0.47(4) 0.115(14) 0.17(2) 0.061(13) 0.09(2)
C102 0.173(19) 0.134(13) 0.157(18) -0.011(14) 0.092(15) 0.017(13)
C104 0.114(9) 0.161(7) 0.144(7) -0.010(5) 0.047(7) 0.031(7)
C106 0.164(14) 0.164(13) 0.105(10) 0.019(8) 0.029(9) 0.077(10)
C108 0.119(11) 0.40(4) 0.27(3) 0.14(3) 0.091(15) 0.070(19)
C110 0.201(14) 0.190(12) 0.179(12) -0.100(11) 0.016(12) 0.010(10)
C112 0.208(12) 0.185(11) 0.177(10) -0.098(10) 0.018(10) 0.018(9)
C114 0.228(13) 0.191(12) 0.211(11) -0.082(11) 0.007(11) 0.008(10)
C116 0.240(13) 0.207(13) 0.246(12) -0.070(11) 0.002(13) -0.010(10)
C118 0.239(13) 0.228(13) 0.274(14) -0.052(12) 0.000(14) -0.023(11)
C120 0.219(15) 0.198(17) 0.25(2) -0.093(15) 0.017(18) -0.014(12)
C122 0.072(7) 0.199(13) 0.097(10) -0.039(10) 0.037(8) 0.004(8)
C124 0.385(7) 0.325(6) 0.196(6) -0.046(6) 0.049(6) 0.218(6)
C126 0.385(7) 0.325(6) 0.196(6) -0.046(6) 0.049(6) 0.218(6)
C128 0.385(7) 0.325(7) 0.196(6) -0.046(6) 0.048(6) 0.218(6)
C130 0.385(7) 0.325(7) 0.196(6) -0.046(6) 0.048(6) 0.218(6)
C132 0.385(7) 0.325(6) 0.196(6) -0.046(6) 0.049(6) 0.218(6)
C134 0.385(7) 0.325(6) 0.196(6) -0.046(6) 0.049(6) 0.219(6)
C136 0.179(10) 0.186(7) 0.188(6) 0.002(4) 0.064(7) -0.001(7)
C138 0.144(8) 0.188(10) 0.176(10) -0.006(8) 0.052(7) -0.008(8)
C140 0.27(3) 0.231(16) 0.111(15) 0.114(14) -0.005(15) 0.002(15)
C142 0.125(12) 0.28(2) 0.186(19) 0.050(17) 0.101(13) 0.074(12)
C144 0.27(2) 0.29(2) 0.091(9) 0.051(12) 0.077(12) 0.081(17)
C146 0.169(14) 0.31(3) 0.060(10) -0.047(15) 0.021(9) 0.035(18)
C148 0.30(3) 0.42(3) 0.082(14) 0.01(2) -0.003(16) 0.08(3)
C150 0.157(12) 0.219(18) 0.112(9) -0.037(14) 0.020(10) 0.008(13)
C152 0.056(7) 0.203(18) 0.220(18) -0.033(11) 0.052(7) 0.021(10)
C154 0.127(10) 0.32(2) 0.254(18) 0.172(17) 0.099(13) 0.085(16)
C156 0.385(7) 0.325(7) 0.195(6) -0.047(6) 0.049(6) 0.219(6)
C158 0.151(14) 0.32(3) 0.097(13) 0.071(17) -0.001(10) -0.051(18)
C160 0.32(3) 0.33(4) 0.137(13) 0.018(16) 0.13(2) -0.01(3)
C162 0.137(19) 0.245(16) 0.26(2) -0.049(19) 0.106(18) -0.044(13)
C164 0.213(9) 0.198(9) 0.207(8) 0.018(5) 0.071(7) -0.007(5)
C166 0.298(18) 0.279(17) 0.232(11) 0.021(10) 0.136(11) 0.003(12)
C168 0.097(14) 0.29(3) 0.230(16) -0.073(17) 0.078(13) -0.033(15)
C170 0.31(4) 0.231(19) 0.22(3) -0.106(19) -0.01(3) -0.009(19)
C172 0.154(19) 0.31(2) 0.36(3) 0.19(2) -0.01(2) 0.103(18)
C174 0.066(9) 0.264(16) 0.224(17) -0.072(18) 0.067(11) -0.006(9)
C176 0.16(2) 0.26(4) 0.082(10) -0.03(2) 0.084(11) -0.01(2)
C177 0.078(8) 0.133(11) 0.047(6) 0.011(6) 0.014(6) 0.013(6)
C89 0.077(8) 0.172(13) 0.101(7) 0.078(8) 0.025(7) 0.000(9)
C45 0.16(2) 0.31(3) 0.34(3) -0.09(3) 0.19(2) -0.044(17)
C91 0.107(7) 0.071(8) 0.065(7) 0.012(6) 0.020(7) 0.012(6)
C23 0.201(18) 0.46(3) 0.36(3) -0.04(2) 0.220(19) 0.050(16)
C93 0.074(8) 0.134(10) 0.041(6) 0.008(6) 0.015(5) 0.014(7)
C47 0.082(7) 0.119(10) 0.045(6) 0.013(6) 0.028(6) 0.030(7)
C95 0.105(8) 0.137(13) 0.116(11) 0.024(9) 0.059(9) 0.047(10)
C3 0.118(9) 0.146(14) 0.155(14) 0.050(10) 0.086(9) 0.068(10)
C97 0.134(10) 0.192(17) 0.191(16) 0.100(13) 0.086(11) 0.076(12)
C49 0.134(9) 0.237(18) 0.244(16) 0.136(14) 0.060(12) 0.051(14)
C99 0.114(9) 0.205(17) 0.162(14) 0.063(12) 0.091(9) 0.091(11)
C25 0.114(10) 0.118(12) 0.147(12) 0.035(10) 0.075(10) 0.049(9)
C101 0.074(8) 0.132(10) 0.062(7) 0.033(6) 0.027(6) -0.008(7)
C51 0.057(7) 0.123(10) 0.085(7) 0.000(6) 0.039(6) 0.026(6)
C103 0.15(3) 0.21(2) 0.16(3) 0.00(2) 0.12(2) -0.019(18)
C13 0.064(7) 0.129(11) 0.107(10) -0.011(8) 0.046(7) 0.027(7)
C105 0.065(11) 0.29(2) 0.32(3) -0.14(2) 0.046(15) 0.007(15)
C53 0.088(10) 0.28(2) 0.133(14) -0.038(13) 0.027(9) 0.097(10)
C107 0.138(13) 0.29(2) 0.146(15) -0.056(14) 0.033(11) 0.116(12)
C27 0.159(15) 0.36(3) 0.200(19) -0.053(16) 0.085(14) 0.120(14)
C109 0.143(13) 0.40(3) 0.23(2) -0.047(16) 0.125(14) 0.063(13)
C55 0.082(10) 0.37(2) 0.185(17) -0.055(16) 0.065(11) 0.064(12)
C111 0.089(11) 0.33(2) 0.136(14) -0.060(13) 0.058(10) 0.059(12)
C7 0.078(9) 0.163(14) 0.072(8) 0.000(8) 0.029(7) 0.036(8)
C113 0.142(19) 0.35(3) 0.163(19) 0.005(17) 0.036(13) 0.09(2)
C57 0.091(9) 0.112(11) 0.086(8) -0.022(7) 0.025(7) 0.022(7)
C115 0.085(8) 0.120(11) 0.117(12) -0.008(8) 0.021(7) 0.038(8)
C29 0.36(4) 0.63(6) 0.39(3) -0.11(3) 0.31(3) -0.03(4)
C117 0.098(9) 0.193(12) 0.094(8) -0.041(8) 0.043(8) -0.009(8)
C59 0.098(9) 0.136(12) 0.124(12) 0.010(9) 0.065(8) 0.042(8)
C119 0.174(10) 0.170(8) 0.188(6) -0.003(5) 0.050(8) 0.011(8)
C15 0.15(2) 0.22(2) 0.13(2) 0.00(2) 0.115(18) -0.009(19)
C121 0.076(8) 0.195(13) 0.116(12) 0.019(11) 0.061(8) 0.042(9)
C61 0.076(8) 0.153(13) 0.082(7) -0.008(7) 0.036(6) -0.008(7)
C123 0.125(10) 0.159(13) 0.140(13) 0.036(9) -0.016(9) -0.014(9)
C31 0.264(12) 0.264(16) 0.286(17) 0.039(11) 0.068(12) -0.075(10)
C125 0.078(8) 0.155(14) 0.170(16) 0.005(10) 0.052(8) 0.048(9)
C63 0.30(3) 0.43(4) 0.15(2) 0.17(2) 0.127(19) 0.20(2)
C127 0.111(9) 0.211(17) 0.127(12) -0.040(11) 0.043(10) -0.025(9)
C2 0.053(6) 0.158(13) 0.174(13) 0.000(9) 0.049(7) 0.021(7)
C129 0.214(18) 0.220(18) 0.070(7) 0.008(8) 0.055(10) 0.033(13)
C65 0.157(10) 0.154(8) 0.171(6) -0.018(5) 0.048(7) 0.017(7)
C131 0.138(11) 0.205(17) 0.094(7) -0.045(10) 0.042(8) -0.005(10)
C33 0.136(13) 0.175(16) 0.103(8) -0.045(11) 0.041(8) -0.020(11)
C133 0.113(11) 0.151(14) 0.089(8) -0.005(10) 0.044(8) 0.006(9)
C67 0.123(11) 0.147(14) 0.084(8) -0.032(9) 0.042(8) -0.003(10)
C135 0.096(9) 0.166(14) 0.095(9) -0.030(9) 0.051(7) 0.010(9)
C17 0.152(13) 0.180(17) 0.083(8) -0.033(10) 0.047(8) 0.002(11)
C137 0.123(14) 0.27(2) 0.21(2) 0.096(18) 0.094(17) 0.053(16)
C69 0.098(10) 0.198(15) 0.227(14) -0.031(12) 0.063(11) -0.026(11)
C139 0.148(13) 0.261(18) 0.121(11) 0.019(11) 0.054(14) 0.044(12)
C35 0.18(2) 0.55(5) 0.64(5) -0.03(4) 0.24(3) 0.11(3)
C141 0.19(3) 0.49(4) 0.36(4) -0.04(3) 0.16(3) 0.00(2)
C71 0.168(14) 0.209(15) 0.189(12) 0.041(13) -0.002(10) -0.030(14)
C143 0.37(4) 0.39(3) 0.055(11) 0.030(15) 0.045(17) 0.21(3)
C9 0.173(15) 0.141(9) 0.199(16) -0.022(10) 0.019(13) -0.022(10)
C145 0.18(2) 0.42(3) 0.094(10) -0.076(18) 0.045(13) -0.01(3)
C73 0.138(12) 0.204(15) 0.155(13) -0.083(11) 0.030(12) 0.011(11)
C147 0.054(8) 0.32(3) 0.27(3) -0.04(2) 0.073(13) 0.016(14)
C37 0.176(15) 0.259(18) 0.089(8) -0.040(10) 0.046(10) -0.053(13)
C149 0.189(17) 0.24(2) 0.073(10) -0.038(10) 0.023(10) 0.106(14)
C75 0.227(18) 0.276(19) 0.090(11) -0.066(10) 0.039(11) 0.136(15)
C151 0.247(19) 0.32(2) 0.121(13) -0.043(11) 0.073(13) 0.164(16)
C19 0.245(17) 0.30(2) 0.191(14) 0.004(11) 0.085(13) 0.139(15)
C153 0.260(19) 0.25(2) 0.106(13) -0.018(12) 0.051(12) 0.142(16)
C77 0.216(17) 0.27(2) 0.057(9) -0.032(11) 0.012(9) 0.124(14)
C155 0.112(12) 0.165(12) 0.088(8) -0.017(9) 0.020(9) 0.059(11)
C39 0.128(13) 0.193(12) 0.094(9) -0.041(8) 0.050(10) 0.050(12)
C157 0.139(14) 0.235(15) 0.078(9) -0.032(8) 0.037(10) 0.037(14)
C79 0.133(13) 0.217(13) 0.103(8) -0.006(8) 0.050(10) 0.044(12)
C159 0.109(12) 0.178(13) 0.104(9) -0.020(8) 0.030(10) 0.029(11)
C5 0.124(12) 0.171(13) 0.081(8) -0.032(7) 0.025(9) 0.059(11)
C161 0.18(3) 0.50(4) 0.247(18) 0.15(3) 0.111(19) 0.08(3)
C81 0.277(12) 0.238(15) 0.241(17) 0.049(11) 0.072(12) 0.042(11)
C163 0.255(14) 0.254(15) 0.301(15) -0.038(13) 0.000(15) -0.039(12)
C41 0.28(2) 0.246(18) 0.32(2) -0.042(17) -0.02(2) -0.050(15)
C165 0.250(15) 0.29(2) 0.35(2) -0.03(2) 0.016(19) -0.041(15)
C83 0.28(2) 0.30(2) 0.317(17) -0.024(16) 0.026(18) -0.049(19)
C167 0.271(12) 0.285(12) 0.252(12) 0.002(8) 0.113(9) 0.014(9)
C21 0.283(13) 0.35(2) 0.34(2) 0.031(17) 0.118(12) -0.011(14)
C169 0.33(2) 0.348(17) 0.223(16) -0.025(14) 0.130(15) 0.006(16)
C85 0.35(2) 0.318(14) 0.34(2) 0.042(13) 0.146(16) 0.033(15)
C171 0.142(13) 0.304(17) 0.254(14) 0.045(14) 0.055(13) 0.058(14)
C43 0.238(19) 0.302(19) 0.241(13) -0.031(13) 0.139(13) -0.011(16)
C173 0.207(17) 0.225(12) 0.33(2) -0.008(12) 0.104(15) -0.038(12)
C87 0.141(17) 0.23(4) 0.20(4) 0.02(3) 0.110(19) -0.03(2)
C175 0.19(4) 0.22(3) 0.11(3) -0.017(19) 0.10(3) -0.01(3)
C11 0.18(3) 0.18(3) 0.14(3) 0.04(2) 0.07(3) -0.04(2)

loop_
_atom_type_symbol
_atom_type_description
_atom_type_scat_dispersion_real
_atom_type_scat_dispersion_imag
_atom_type_scat_source
Ag Ag 0.0782 3.3823 'International Tables Vol C Tables 4.2.6.8 and 6.1.1.4'
C C 0.0137 0.0067 'International Tables Vol C Tables 4.2.6.8 and 6.1.1.4'
O O 0.0389 0.0241 'International Tables Vol C Tables 4.2.6.8 and 6.1.1.4'
S S 0.2925 0.4295 'International Tables Vol C Tables 4.2.6.8 and 6.1.1.4'
Zr Zr -0.3750 1.7612 'International Tables Vol C Tables 4.2.6.8 and 6.1.1.4'
H H 0.0000 0.0000 'International Tables Vol C Tables 4.2.6.8 and 6.1.1.4'

loop_
_geom_angle_atom_site_label_1
_geom_angle_atom_site_label_2
_geom_angle_atom_site_label_3
_geom_angle
_geom_angle_site_symmetry_1
_geom_angle_site_symmetry_3
_geom_angle_publ_flag
S6 Ag6 S15 121.92(15) . . ?
S6 Ag6 O4 146.4(3) . . ?
O4 Ag6 S15 71.7(3) . . ?
O10 Ag6 S6 77.7(3) . . ?
O10 Ag6 S15 132.7(3) . . ?
O10 Ag6 O4 117.2(3) . . ?
O10 Ag6 O12 61.5(3) . . ?
O12 Ag6 S6 132.5(2) . . ?
O12 Ag6 S15 77.3(3) . . ?
O12 Ag6 O4 78.3(3) . . ?
O14 Ag6 S6 76.4(2) . . ?
O14 Ag6 S15 136.3(2) . . ?
O14 Ag6 O4 74.6(3) . . ?
O14 Ag6 O10 87.6(3) . . ?
O14 Ag6 O12 121.8(4) . . ?
S4 Ag8 S8 152.63(12) . . ?
S4 Ag8 O14 72.5(2) . . ?
S8 Ag8 O14 130.3(2) . . ?
S16 Ag2 S2 125.80(18) . . ?
S16 Ag2 O6 145.0(2) . . ?
S16 Ag2 O18 131.8(3) . . ?
S16 Ag2 O20 77.2(3) . . ?
S2 Ag2 O6 70.5(3) . . ?
O8 Ag2 S16 75.3(2) . . ?
O8 Ag2 S2 135.9(3) . . ?
O8 Ag2 O6 73.7(3) . . ?
O8 Ag2 O18 121.5(3) . . ?
O8 Ag2 O20 86.3(3) . . ?
O18 Ag2 S2 76.0(3) . . ?
O18 Ag2 O6 79.4(3) . . ?
O20 Ag2 S2 132.7(3) . . ?
O20 Ag2 O6 116.3(4) . . ?
O20 Ag2 O18 61.1(4) . . ?
S1 Ag5 S10 154.91(15) . . ?
S9 Ag3 O11 73.2(3) . . ?
S9 Ag3 O13 134.3(3) . . ?
S5 Ag3 S9 124.41(18) . . ?
S5 Ag3 O11 140.7(3) . . ?
S5 Ag3 O13 75.0(4) . . ?
O16 Ag3 S9 134.1(3) . . ?
O16 Ag3 S5 75.6(3) . . ?
O16 Ag3 O11 69.4(4) . . ?
O16 Ag3 O13 88.3(4) . . ?
O13 Ag3 O11 120.3(5) . . ?
O15 Ag3 S9 78.6(4) . . ?
O15 Ag3 S5 131.1(4) . . ?
O15 Ag3 O16 121.8(4) . . ?
O15 Ag3 O11 84.0(5) . . ?
O15 Ag3 O13 61.7(6) . . ?
S11 Ag7 O19 140.4(4) . . ?
S3 Ag7 S11 123.4(2) . . ?
S3 Ag7 O19 74.0(3) . . ?
O1 Ag7 S11 132.8(4) . . ?
O1 Ag7 S3 76.7(5) . . ?
O1 Ag7 O3 121.7(5) . . ?
O1 Ag7 O7 62.3(6) . . ?
O1 Ag7 O19 83.3(5) . . ?
O3 Ag7 S11 73.9(4) . . ?
O3 Ag7 S3 138.3(4) . . ?
O3 Ag7 O19 72.1(5) . . ?
O7 Ag7 S11 77.4(4) . . ?
O7 Ag7 S3 133.9(4) . . ?
O7 Ag7 O3 84.1(5) . . ?
O7 Ag7 O19 118.1(4) . . ?
S14 Zr1 S12 131.76(14) . . ?
O10 Zr1 S12 137.3(3) . . ?
O10 Zr1 S14 69.1(3) . . ?
O10 Zr1 O18 82.9(4) . . ?
O12 Zr1 S12 69.1(3) . . ?
O12 Zr1 S14 135.4(3) . . ?
O12 Zr1 O10 72.6(4) . . ?
O12 Zr1 O18 128.4(4) . . ?
O18 Zr1 S12 136.8(3) . . ?
O18 Zr1 S14 68.1(3) . . ?
O20 Zr1 S12 69.5(3) . . ?
O20 Zr1 S14 138.3(3) . . ?
O20 Zr1 O10 123.5(4) . . ?
O20 Zr1 O12 82.6(4) . . ?
O20 Zr1 O18 74.2(4) . . ?
O22 Zr1 S12 72.1(4) . . ?
O22 Zr1 S14 73.3(4) . . ?
O22 Zr1 O10 142.4(4) . . ?
O22 Zr1 O12 141.3(5) . . ?
O22 Zr1 O18 82.1(5) . . ?
O22 Zr1 O20 84.9(4) . . ?
O5 Zr1 S12 72.5(4) . . ?
O5 Zr1 S14 70.4(4) . . ?
O5 Zr1 O10 86.3(4) . . ?
O5 Zr1 O12 85.4(4) . . ?
O5 Zr1 O18 138.3(4) . . ?
O5 Zr1 O20 142.0(5) . . ?
O5 Zr1 O22 82.3(5) . . ?
S13 Zr4 S7 133.0(2) . . ?
O1 Zr4 S13 137.5(5) . . ?
O1 Zr4 S7 68.9(6) . . ?
O1 Zr4 O13 82.6(5) . . ?
O1 Zr4 O7 73.9(7) . . ?
O13 Zr4 S13 136.1(4) . . ?
O13 Zr4 S7 68.1(5) . . ?
O7 Zr4 S13 68.5(4) . . ?
O7 Zr4 S7 137.9(4) . . ?
O7 Zr4 O13 126.0(5) . . ?
O15 Zr4 S13 69.0(4) . . ?
O15 Zr4 S7 136.3(4) . . ?
O15 Zr4 O1 124.6(5) . . ?
O15 Zr4 O13 72.7(6) . . ?
O15 Zr4 O7 81.8(5) . . ?
O17 Zr4 S13 74.4(6) . . ?
O17 Zr4 S7 71.4(6) . . ?
O17 Zr4 O1 84.0(7) . . ?
O17 Zr4 O13 139.5(8) . . ?
O17 Zr4 O7 85.9(7) . . ?
O17 Zr4 O15 143.4(7) . . ?
O9 Zr4 S13 71.3(7) . . ?
O9 Zr4 S7 72.2(8) . . ?
O9 Zr4 O1 141.0(9) . . ?
O9 Zr4 O13 86.0(6) . . ?
O9 Zr4 O7 139.8(7) . . ?
O9 Zr4 O15 86.6(8) . . ?
O9 Zr4 O17 80.8(8) . . ?
C62 S1 Ag5 106.3(4) . . ?
C57 S1 Ag5 105.9(6) . . ?
C57 S1 C62 102.2(7) . . ?
C10 S4 Ag8 106.0(5) . . ?
C47 S4 Ag8 102.5(5) . . ?
C47 S4 C10 106.2(6) . . ?
C4 S6 Ag6 100.7(5) . . ?
C80 S6 Ag6 100.8(6) . . ?
C80 S6 C4 104.4(9) . . ?
C93 S8 Ag8 103.7(4) . . ?
C101 S8 Ag8 104.0(5) . . ?
C101 S8 C93 105.8(7) . . ?
C92 S10 Ag5 102.7(7) . . ?
C5 S10 Ag5 105.1(5) . . ?
C5 S10 C92 102.9(7) . . ?
C25 S12 Zr1 96.5(4) . . ?
C59 S12 Zr1 98.8(6) . . ?
C59 S12 C25 100.1(7) . . ?
C82 S14 Zr1 98.4(6) . . ?
C82 S14 C135 98.0(8) . . ?
C135 S14 Zr1 97.3(4) . . ?
C34 S16 Ag2 101.9(5) . . ?
C3 S16 Ag2 103.5(5) . . ?
C3 S16 C34 99.7(7) . . ?
C6 S2 Ag2 101.0(6) . . ?
C6 S2 C133 100.0(7) . . ?
C133 S2 Ag2 103.3(5) . . ?
C54 S9 Ag3 105.0(7) . . ?
C111 S9 Ag3 103.3(6) . . ?
C111 S9 C54 100.5(9) . . ?
C36 S5 Ag3 101.1(6) . . ?
C104 S5 Ag3 104.6(8) . . ?
C104 S5 C36 103.1(9) . . ?
C77 S11 Ag7 102.5(6) . . ?
C39 S11 Ag7 101.7(5) . . ?
C39 S11 C77 99.8(8) . . ?
C66 S3 Ag7 102.8(5) . . ?
C110 S3 Ag7 102.7(10) . . ?
C110 S3 C66 101.2(9) . . ?
C107 S13 Zr4 98.0(6) . . ?
C75 S13 Zr4 97.0(6) . . ?
C75 S13 C107 100.1(9) . . ?
C114 S7 Zr4 96.2(11) . . ?
C114 S7 C65 100.1(11) . . ?
C65 S7 Zr4 96.5(11) . . ?
C26 S15 Ag6 100.5(5) . . ?
C26 S15 C115 105.6(8) . . ?
C115 S15 Ag6 98.8(6) . . ?
Zr4 O1 Ag7 109.2(8) . . ?
C112 O1 Ag7 117.7(17) . . ?
C112 O1 Zr4 133.0(18) . . ?
C14 O4 Ag6 114.6(9) . . ?
C68 O6 Ag2 114.3(10) . . ?
C72 O8 Ag2 118.1(9) . . ?
Zr1 O10 Ag6 109.5(4) . . ?
C16 O10 Ag6 115.7(10) . . ?
C16 O10 Zr1 132.9(10) . . ?
Zr1 O12 Ag6 109.5(5) . . ?
C13 O12 Ag6 115.3(9) . . ?
C13 O12 Zr1 134.9(10) . . ?
Ag6 O14 Ag8 117.2(4) . . ?
C74 O14 Ag6 115.7(9) . . ?
C74 O14 Ag8 109.6(8) . . ?
C7 O16 Ag3 116.5(9) . . ?
Zr1 O18 Ag2 107.6(4) . . ?
C67 O18 Ag2 114.1(8) . . ?
C67 O18 Zr1 138.1(8) . . ?
Zr1 O20 Ag2 109.6(5) . . ?
C95 O20 Ag2 113.0(8) . . ?
C95 O20 Zr1 136.5(9) . . ?
C102 O22 Zr1 136.6(15) . . ?
C121 O11 Ag3 113.0(11) . . ?
C155 O3 Ag7 116.4(9) . . ?
Zr4 O13 Ag3 107.0(8) . . ?
C94 O13 Ag3 118.1(14) . . ?
C94 O13 Zr4 134.6(15) . . ?
Zr4 O7 Ag7 108.4(7) . . ?
C149 O7 Ag7 115.4(10) . . ?
C149 O7 Zr4 135.5(10) . . ?
Zr4 O15 Ag3 111.1(7) . . ?
C53 O15 Ag3 112.3(10) . . ?
C53 O15 Zr4 136.6(9) . . ?
C156 O17 Zr4 131.8(18) . . ?
C124 O9 Zr4 134.7(19) . . ?
C64 O19 Ag7 114.5(8) . . ?
C50 O5 Zr1 129.8(11) . . ?
C104 C1 H1 116.0 . . ?
C136 C1 H1 116.0 . . ?
C136 C1 C104 128(3) . . ?
C74 C4 S6 120.4(11) . . ?
C91 C4 S6 116.5(11) . . ?
C91 C4 C74 123.1(14) . . ?
C22 C6 S2 121.4(14) . . ?
C68 C6 S2 122.9(13) . . ?
C68 C6 C22 115.6(15) . . ?
C57 C8 H8 117.5 . . ?
C61 C8 H8 117.5 . . ?
C61 C8 C57 125.0(14) . . ?
C18 C10 S4 120.0(12) . . ?
C68 C10 S4 122.6(12) . . ?
C68 C10 C18 117.0(15) . . ?
C89 C12 H12 116.8 . . ?
C101 C12 H12 116.8 . . ?
C101 C12 C89 126.4(18) . . ?
O4 C14 C26 117.4(11) . . ?
O4 C14 C93 127.5(14) . . ?
C93 C14 C26 114.8(14) . . ?
O10 C16 C80 120.0(13) . . ?
O10 C16 C82 120.5(17) . . ?
C82 C16 C80 118.4(15) . . ?
C10 C18 H18 117.0 . . ?
C84 C18 C10 125.9(15) . . ?
C84 C18 H18 117.0 . . ?
C177 C20 C51 116.0(12) . . ?
C177 C20 C117 123.6(11) . . ?
C51 C20 C117 120.3(13) . . ?
C6 C22 H22 115.6 . . ?
C84 C22 C6 128.8(17) . . ?
C84 C22 H22 115.6 . . ?
C28 C24 H24 118.8 . . ?
C28 C24 C47 122.4(14) . . ?
C47 C24 H24 118.8 . . ?
C14 C26 S15 120.0(11) . . ?
C51 C26 S15 120.2(12) . . ?
C51 C26 C14 119.7(12) . . ?
C24 C28 C38 118.1(13) . . ?
C24 C28 C91 119.0(12) . . ?
C91 C28 C38 122.9(13) . . ?
C36 C30 H30 117.2 . . ?
C36 C30 C61 125.7(15) . . ?
C61 C30 H30 117.2 . . ?
C34 C32 H32 118.0 . . ?
C89 C32 H32 118.0 . . ?
C89 C32 C34 123.9(18) . . ?
C32 C34 S16 119.0(14) . . ?
C72 C34 S16 124.1(13) . . ?
C72 C34 C32 116.8(18) . . ?
C30 C36 S5 119.3(12) . . ?
C30 C36 C7 118.8(14) . . ?
C7 C36 S5 121.9(11) . . ?
C28 C38 C86 111.0(11) . . ?
C106 C38 C28 108.9(10) . . ?
C106 C38 C86 106.5(12) . . ?
C106 C38 C123 112.5(13) . . ?
C123 C38 C28 110.5(11) . . ?
C123 C38 C86 107.4(12) . . ?
C42 C40 C50 120.0 . . ?
C42 C40 C102 114.9(15) . . ?
C50 C40 C102 124.3(15) . . ?
C40 C42 H42 120.0 . . ?
C40 C42 C44 120.0 . . ?
C44 C42 H42 120.0 . . ?
C42 C44 H44 120.0 . . ?
C42 C44 C46 120.0 . . ?
C46 C44 H44 120.0 . . ?
C44 C46 H46 120.0 . . ?
C44 C46 C48 120.0 . . ?
C48 C46 H46 120.0 . . ?
C46 C48 H48 120.0 . . ?
C50 C48 C46 120.0 . . ?
C50 C48 H48 120.0 . . ?
O5 C50 C40 125.9(12) . . ?
O5 C50 C48 113.1(12) . . ?
C48 C50 C40 120.0 . . ?
C82 C52 H52 117.7 . . ?
C82 C52 C129 124.6(17) . . ?
C129 C52 H52 117.7 . . ?
C76 C54 S9 128.3(17) . . ?
C76 C54 C121 116(2) . . ?
C121 C54 S9 116(2) . . ?
C58 C56 H56 120.0 . . ?
C58 C56 C66 120.0 . . ?
C66 C56 H56 120.0 . . ?
C56 C58 C60 120.0 . . ?
C56 C58 C138 121.3(11) . . ?
C60 C58 C138 118.5(11) . . ?
C58 C60 H60 120.0 . . ?
C62 C60 C58 120.0 . . ?
C62 C60 H60 120.0 . . ?
C60 C62 S1 119.1(7) . . ?
C60 C62 C64 120.0 . . ?
C64 C62 S1 120.7(7) . . ?
O19 C64 C62 120.5(9) . . ?
O19 C64 C66 119.5(9) . . ?
C66 C64 C62 120.0 . . ?
C56 C66 S3 118.8(8) . . ?
C64 C66 S3 121.0(8) . . ?
C64 C66 C56 120.0 . . ?
O6 C68 C6 116.5(14) . . ?
O6 C68 C10 122.5(15) . . ?
C6 C68 C10 121.0(15) . . ?
C115 C70 H70 120.8 . . ?
C115 C70 C2 118.4(15) . . ?
C2 C70 H70 120.8 . . ?
O8 C72 C34 118.4(15) . . ?
O8 C72 C101 121.7(14) . . ?
C34 C72 C101 119.5(14) . . ?
O14 C74 C4 122.4(13) . . ?
O14 C74 C47 122.8(12) . . ?
C4 C74 C47 114.8(11) . . ?
C54 C76 H76 113.5 . . ?
C88 C76 C54 133(2) . . ?
C88 C76 H76 113.5 . . ?
C80 C78 H78 117.1 . . ?
C129 C78 H78 117.1 . . ?
C129 C78 C80 126(2) . . ?
C16 C80 S6 124.3(12) . . ?
C78 C80 S6 120.4(16) . . ?
C78 C80 C16 114.3(16) . . ?
C16 C82 S14 117.2(13) . . ?
C52 C82 S14 123.1(15) . . ?
C52 C82 C16 120(2) . . ?
C18 C84 C96 119.9(14) . . ?
C22 C84 C18 111.3(14) . . ?
C22 C84 C96 128.5(16) . . ?
C38 C86 H86A 109.5 . . ?
C38 C86 H86B 109.5 . . ?
C38 C86 H86C 109.5 . . ?
H86A C86 H86B 109.5 . . ?
H86A C86 H86C 109.5 . . ?
H86B C86 H86C 109.5 . . ?
C76 C88 C174 123.1(18) . . ?
C122 C88 C76 108.1(18) . . ?
C122 C88 C174 128.7(19) . . ?
C140 C90 C100 107.2(13) . . ?
C140 C90 C89 114.5(13) . . ?
C158 C90 C100 109.5(14) . . ?
C158 C90 C140 110.1(13) . . ?
C158 C90 C89 109.4(11) . . ?
C89 C90 C100 105.9(11) . . ?
C122 C92 S10 114.9(17) . . ?
C122 C92 C121 124.1(19) . . ?
C121 C92 S10 120.8(16) . . ?
O13 C94 C104 119(2) . . ?
C65 C94 O13 121(3) . . ?
C65 C94 C104 121(3) . . ?
C69 C96 C84 113.1(12) . . ?
C71 C96 C84 106.1(12) . . ?
C71 C96 C69 109.4(14) . . ?
C9 C96 C84 109.3(13) . . ?
C9 C96 C69 108.2(13) . . ?
C9 C96 C71 110.7(14) . . ?
C176 C98 C103 111.1(15) . . ?
C176 C98 C15 109.2(15) . . ?
C176 C98 C61 108.9(12) . . ?
C103 C98 C15 108.5(14) . . ?
C103 C98 C61 109.2(13) . . ?
C61 C98 C15 109.9(13) . . ?
C61 C98 C11 107(2) . . ?
C87 C98 C61 108(2) . . ?
C87 C98 C175 111.3(18) . . ?
C87 C98 C11 109.2(18) . . ?
C175 C98 C61 112(2) . . ?
C175 C98 C11 109.1(18) . . ?
C90 C100 H10D 109.5 . . ?
C90 C100 H10E 109.5 . . ?
C90 C100 H10F 109.5 . . ?
H10D C100 H10E 109.5 . . ?
H10D C100 H10F 109.5 . . ?
H10E C100 H10F 109.5 . . ?
O22 C102 O2 124(2) . . ?
O22 C102 C40 121(2) . . ?
O2 C102 C40 115(2) . . ?
C1 C104 S5 122(2) . . ?
C1 C104 C94 115(3) . . ?
C94 C104 S5 123(2) . . ?
C38 C106 H10G 109.5 . . ?
C38 C106 H10H 109.5 . . ?
C38 C106 H10I 109.5 . . ?
H10G C106 H10H 109.5 . . ?
H10G C106 H10I 109.5 . . ?
H10H C106 H10I 109.5 . . ?
H10J C108 H10K 109.5 . . ?
H10J C108 H10L 109.5 . . ?
H10K C108 H10L 109.5 . . ?
C154 C108 H10J 109.5 . . ?
C154 C108 H10K 109.5 . . ?
C154 C108 H10L 109.5 . . ?
C112 C110 S3 123.4(19) . . ?
C112 C110 C120 120.0 . . ?
C120 C110 S3 116.6(19) . . ?
C110 C112 O1 119(2) . . ?
C110 C112 C114 120.0 . . ?
C114 C112 O1 121(2) . . ?
C112 C114 S7 121(2) . . ?
C116 C114 S7 119(2) . . ?
C116 C114 C112 120.0 . . ?
C114 C116 H116 120.0 . . ?
C114 C116 C118 120.0 . . ?
C118 C116 H116 120.0 . . ?
C116 C118 C120 120.0 . . ?
C116 C118 C163 118(2) . . ?
C120 C118 C163 122(2) . . ?
C110 C120 H120 120.0 . . ?
C118 C120 C110 120.0 . . ?
C118 C120 H120 120.0 . . ?
C88 C122 C92 125(2) . . ?
C88 C122 H122 117.4 . . ?
C92 C122 H122 117.4 . . ?
C126 C124 O9 116(2) . . ?
C126 C124 C134 120.0 . . ?
C134 C124 O9 124(2) . . ?
C124 C126 H126 120.0 . . ?
C124 C126 C128 120.0 . . ?
C128 C126 H126 120.0 . . ?
C126 C128 H128 120.0 . . ?
C126 C128 C130 120.0 . . ?
C130 C128 H128 120.0 . . ?
C128 C130 H130 120.0 . . ?
C132 C130 C128 120.0 . . ?
C132 C130 H130 120.0 . . ?
C130 C132 H132 120.0 . . ?
C130 C132 C134 120.0 . . ?
C134 C132 H132 120.0 . . ?
C124 C134 C156 117(2) . . ?
C132 C134 C124 120.0 . . ?
C132 C134 C156 123(2) . . ?
C1 C136 C164 124(2) . . ?
C1 C136 C119 115(2) . . ?
C119 C136 C164 121(2) . . ?
C171 C138 C58 107.3(13) . . ?
C171 C138 C43 104.5(15) . . ?
C43 C138 C58 114.9(14) . . ?
C173 C138 C58 110.0(14) . . ?
C173 C138 C171 112.7(16) . . ?
C173 C138 C43 107.4(15) . . ?
C90 C140 H14G 109.5 . . ?
C90 C140 H14H 109.5 . . ?
C90 C140 H14I 109.5 . . ?
H14G C140 H14H 109.5 . . ?
H14G C140 H14I 109.5 . . ?
H14H C140 H14I 109.5 . . ?
H14A C142 H14B 109.5 . . ?
H14A C142 H14C 109.5 . . ?
H14B C142 H14C 109.5 . . ?
C139 C142 H14A 109.5 . . ?
C139 C142 H14B 109.5 . . ?
C139 C142 H14C 109.5 . . ?
C148 C144 C63 104.9(16) . . ?
C129 C144 C148 110.7(15) . . ?
C129 C144 C63 114.3(19) . . ?
C143 C144 C148 106.1(16) . . ?
C143 C144 C63 108.1(15) . . ?
C143 C144 C129 112(2) . . ?
H14J C146 H14K 109.5 . . ?
H14J C146 H14L 109.5 . . ?
H14K C146 H14L 109.4 . . ?
C150 C146 H14J 109.4 . . ?
C150 C146 H14K 109.7 . . ?
C150 C146 H14L 109.3 . . ?
C144 C148 H14M 109.5 . . ?
C144 C148 H14N 109.5 . . ?
C144 C148 H14O 109.5 . . ?
H14M C148 H14N 109.5 . . ?
H14M C148 H14O 109.5 . . ?
H14N C148 H14O 109.5 . . ?
C146 C150 C170 108.5(6) . . ?
C146 C150 C131 112.8(8) . . ?
C131 C150 C170 109.4(8) . . ?
C145 C150 C146 107.2(6) . . ?
C145 C150 C170 105.6(6) . . ?
C145 C150 C131 113.1(8) . . ?
C105 C152 C113 107.0(14) . . ?
C105 C152 C2 111.0(12) . . ?
C105 C152 C147 110.9(14) . . ?
C113 C152 C2 108.7(13) . . ?
C113 C152 C147 110.3(13) . . ?
C147 C152 C2 108.9(12) . . ?
C108 C154 C172 109.6(15) . . ?
C108 C154 C49 111.0(13) . . ?
C108 C154 C161 105.9(14) . . ?
C172 C154 C49 111.0(13) . . ?
C172 C154 C161 106.1(15) . . ?
C49 C154 C161 113.0(14) . . ?
O17 C156 O21 124(2) . . ?
O17 C156 C134 128(2) . . ?
O21 C156 C134 108(2) . . ?
C90 C158 H15D 109.5 . . ?
C90 C158 H15E 109.5 . . ?
C90 C158 H15F 109.5 . . ?
H15D C158 H15E 109.5 . . ?
H15D C158 H15F 109.5 . . ?
H15E C158 H15F 109.5 . . ?
H16A C160 H16B 109.5 . . ?
H16A C160 H16C 109.5 . . ?
H16B C160 H16C 109.5 . . ?
C139 C160 H16A 109.5 . . ?
C139 C160 H16B 109.5 . . ?
C139 C160 H16C 109.5 . . ?
H16D C162 H16E 109.5 . . ?
H16D C162 H16F 109.5 . . ?
H16E C162 H16F 109.5 . . ?
C174 C162 H16D 109.5 . . ?
C174 C162 H16E 109.5 . . ?
C174 C162 H16F 109.5 . . ?
C136 C164 C166 113.1(16) . . ?
C136 C164 C31 111.0(16) . . ?
C136 C164 C81 110.9(16) . . ?
C166 C164 C31 108.0(16) . . ?
C166 C164 C81 106.8(15) . . ?
C31 C164 C81 106.7(16) . . ?
C164 C166 H16G 109.5 . . ?
C164 C166 H16H 109.5 . . ?
C164 C166 H16I 109.5 . . ?
H16G C166 H16H 109.5 . . ?
H16G C166 H16I 109.5 . . ?
H16H C166 H16I 109.5 . . ?
H16J C168 H16K 109.5 . . ?
H16J C168 H16L 109.5 . . ?
H16K C168 H16L 109.5 . . ?
C174 C168 H16J 109.5 . . ?
C174 C168 H16K 109.5 . . ?
C174 C168 H16L 109.5 . . ?
C150 C170 H17M 109.6 . . ?
C150 C170 H17N 109.4 . . ?
C150 C170 H17O 109.4 . . ?
H17M C170 H17N 109.5 . . ?
H17M C170 H17O 109.5 . . ?
H17N C170 H17O 109.5 . . ?
C154 C172 H17P 110.2 . . ?
C154 C172 H17Q 109.3 . . ?
C154 C172 H17R 108.9 . . ?
H17P C172 H17Q 109.5 . . ?
H17P C172 H17R 109.5 . . ?
H17Q C172 H17R 109.5 . . ?
C88 C174 C162 111.5(13) . . ?
C88 C174 C45 109.5(13) . . ?
C162 C174 C45 109.4(14) . . ?
C168 C174 C88 107.2(13) . . ?
C168 C174 C162 106.3(14) . . ?
C168 C174 C45 113.0(14) . . ?
C98 C176 H17A 109.5 . . ?
C98 C176 H17B 109.5 . . ?
C98 C176 H17C 109.5 . . ?
H17A C176 H17B 109.5 . . ?
H17A C176 H17C 109.5 . . ?
H17B C176 H17C 109.5 . . ?
C20 C177 H177 118.4 . . ?
C93 C177 C20 123.1(13) . . ?
C93 C177 H177 118.4 . . ?
C12 C89 C90 125.2(17) . . ?
C32 C89 C12 115.2(14) . . ?
C32 C89 C90 119.5(17) . . ?
C174 C45 H45A 109.5 . . ?
C174 C45 H45B 109.5 . . ?
C174 C45 H45C 109.5 . . ?
H45A C45 H45B 109.5 . . ?
H45A C45 H45C 109.5 . . ?
H45B C45 H45C 109.5 . . ?
C4 C91 C28 121.0(13) . . ?
C4 C91 H91 119.5 . . ?
C28 C91 H91 119.5 . . ?
C29 C23 C109 110.4(15) . . ?
C29 C23 C35 107.2(15) . . ?
C29 C23 C141 111.1(17) . . ?
C35 C23 C109 109.8(15) . . ?
C141 C23 C109 111.7(15) . . ?
C141 C23 C35 106.6(16) . . ?
C14 C93 S8 118.6(11) . . ?
C177 C93 S8 117.7(10) . . ?
C177 C93 C14 123.7(15) . . ?
C24 C47 S4 122.5(11) . . ?
C24 C47 C74 119.8(13) . . ?
C74 C47 S4 117.7(9) . . ?
C3 C95 O20 123.7(9) . . ?
C3 C95 C25 120.0 . . ?
C25 C95 O20 116.3(9) . . ?
C95 C3 S16 122.4(8) . . ?
C95 C3 C97 120.0 . . ?
C97 C3 S16 117.6(8) . . ?
C3 C97 H97 120.0 . . ?
C49 C97 C3 120.0 . . ?
C49 C97 H97 120.0 . . ?
C97 C49 C154 116.1(10) . . ?
C97 C49 C99 120.0 . . ?
C99 C49 C154 123.9(10) . . ?
C49 C99 H99 120.0 . . ?
C49 C99 C25 120.0 . . ?
C25 C99 H99 120.0 . . ?
C95 C25 S12 120.2(7) . . ?
C99 C25 S12 119.7(8) . . ?
C99 C25 C95 120.0 . . ?
C12 C101 S8 121.2(14) . . ?
C12 C101 C72 117.8(16) . . ?
C72 C101 S8 121.0(10) . . ?
C20 C51 H51 119.1 . . ?
C26 C51 C20 121.8(14) . . ?
C26 C51 H51 119.1 . . ?
C98 C103 H10A 109.5 . . ?
C98 C103 H10B 109.5 . . ?
C98 C103 H10C 109.5 . . ?
H10A C103 H10B 109.5 . . ?
H10A C103 H10C 109.5 . . ?
H10B C103 H10C 109.5 . . ?
O12 C13 C115 122.0(13) . . ?
O12 C13 C59 122.6(16) . . ?
C115 C13 C59 115.2(16) . . ?
C152 C105 H10M 109.5 . . ?
C152 C105 H10N 109.5 . . ?
C152 C105 H10O 109.5 . . ?
H10M C105 H10N 109.5 . . ?
H10M C105 H10O 109.5 . . ?
H10N C105 H10O 109.5 . . ?
C107 C53 O15 116.7(11) . . ?
C107 C53 C111 120.0 . . ?
C111 C53 O15 123.1(11) . . ?
C53 C107 S13 119.2(10) . . ?
C53 C107 C27 120.0 . . ?
C27 C107 S13 120.8(10) . . ?
C107 C27 H27 120.0 . . ?
C107 C27 C109 120.0 . . ?
C109 C27 H27 120.0 . . ?
C27 C109 C23 118.7(12) . . ?
C55 C109 C23 121.3(13) . . ?
C55 C109 C27 120.0 . . ?
C109 C55 H55 120.0 . . ?
C109 C55 C111 120.0 . . ?
C111 C55 H55 120.0 . . ?
C53 C111 S9 122.8(9) . . ?
C55 C111 S9 117.0(9) . . ?
C55 C111 C53 120.0 . . ?
O16 C7 C36 121.5(13) . . ?
O16 C7 C57 119.6(15) . . ?
C57 C7 C36 118.8(14) . . ?
C152 C113 H11D 109.5 . . ?
C152 C113 H11E 109.5 . . ?
C152 C113 H11F 109.5 . . ?
H11D C113 H11E 109.5 . . ?
H11D C113 H11F 109.5 . . ?
H11E C113 H11F 109.5 . . ?
C8 C57 S1 122.1(11) . . ?
C7 C57 S1 120.6(13) . . ?
C7 C57 C8 117.3(15) . . ?
C70 C115 S15 110.5(12) . . ?
C13 C115 S15 126.5(13) . . ?
C13 C115 C70 123.0(14) . . ?
C23 C29 H29A 109.5 . . ?
C23 C29 H29B 109.5 . . ?
C23 C29 H29C 109.5 . . ?
H29A C29 H29B 109.5 . . ?
H29A C29 H29C 109.5 . . ?
H29B C29 H29C 109.5 . . ?
C20 C117 C127 112.4(11) . . ?
C73 C117 C20 108.7(11) . . ?
C73 C117 C127 107.9(13) . . ?
C73 C117 C37 107.9(13) . . ?
C37 C117 C20 110.0(12) . . ?
C37 C117 C127 109.9(12) . . ?
C13 C59 S12 114.0(14) . . ?
C125 C59 S12 120.9(14) . . ?
C125 C59 C13 125.1(18) . . ?
C136 C119 H119 119.2 . . ?
C65 C119 C136 122(3) . . ?
C65 C119 H119 119.2 . . ?
C98 C15 H15A 109.5 . . ?
C98 C15 H15B 109.5 . . ?
C98 C15 H15C 109.5 . . ?
H15A C15 H15B 109.5 . . ?
H15A C15 H15C 109.5 . . ?
H15B C15 H15C 109.5 . . ?
O11 C121 C54 127(2) . . ?
O11 C121 C92 119.8(16) . . ?
C92 C121 C54 113(2) . . ?
C8 C61 C30 114.3(13) . . ?
C8 C61 C98 120.3(14) . . ?
C30 C61 C98 125.4(14) . . ?
C38 C123 H12A 109.5 . . ?
C38 C123 H12B 109.5 . . ?
C38 C123 H12C 109.5 . . ?
H12A C123 H12B 109.5 . . ?
H12A C123 H12C 109.5 . . ?
H12B C123 H12C 109.5 . . ?
C164 C31 H31A 109.5 . . ?
C164 C31 H31B 109.5 . . ?
C164 C31 H31C 109.5 . . ?
H31A C31 H31B 109.5 . . ?
H31A C31 H31C 109.5 . . ?
H31B C31 H31C 109.5 . . ?
C59 C125 H125 119.4 . . ?
C59 C125 C2 121.2(15) . . ?
C2 C125 H125 119.4 . . ?
C144 C63 H63A 109.5 . . ?
C144 C63 H63B 109.5 . . ?
C144 C63 H63C 109.5 . . ?
H63A C63 H63B 109.5 . . ?
H63A C63 H63C 109.5 . . ?
H63B C63 H63C 109.5 . . ?
C117 C127 H12D 109.5 . . ?
C117 C127 H12E 109.5 . . ?
C117 C127 H12F 109.5 . . ?
H12D C127 H12E 109.5 . . ?
H12D C127 H12F 109.5 . . ?
H12E C127 H12F 109.5 . . ?
C70 C2 C152 122.1(15) . . ?
C125 C2 C70 117.1(14) . . ?
C125 C2 C152 120.8(14) . . ?
C52 C129 C78 115.1(16) . . ?
C52 C129 C144 119.3(19) . . ?
C78 C129 C144 124(2) . . ?
C94 C65 S7 119(2) . . ?
C119 C65 S7 121(2) . . ?
C119 C65 C94 120(3) . . ?
C33 C131 C150 115.7(9) . . ?
C33 C131 C17 120.0 . . ?
C17 C131 C150 124.3(9) . . ?
C131 C33 H33 120.0 . . ?
C131 C33 C133 120.0 . . ?
C133 C33 H33 120.0 . . ?
C33 C133 S2 120.0(8) . . ?
C67 C133 S2 120.0(8) . . ?
C67 C133 C33 120.0 . . ?
O18 C67 C133 126.2(10) . . ?
O18 C67 C135 113.8(10) . . ?
C133 C67 C135 120.0 . . ?
C67 C135 S14 122.7(8) . . ?
C67 C135 C17 120.0 . . ?
C17 C135 S14 117.2(8) . . ?
C131 C17 H17 120.0 . . ?
C135 C17 C131 120.0 . . ?
C135 C17 H17 120.0 . . ?
H13A C137 H13B 109.5 . . ?
H13A C137 H13C 109.5 . . ?
H13B C137 H13C 109.5 . . ?
C139 C137 H13A 109.5 . . ?
C139 C137 H13B 109.5 . . ?
C139 C137 H13C 109.5 . . ?
C96 C69 H69A 109.5 . . ?
C96 C69 H69B 109.5 . . ?
C96 C69 H69C 109.5 . . ?
H69A C69 H69B 109.5 . . ?
H69A C69 H69C 109.5 . . ?
H69B C69 H69C 109.5 . . ?
C142 C139 C160 103.1(13) . . ?
C142 C139 C79 111.2(13) . . ?
C160 C139 C79 112.7(13) . . ?
C137 C139 C142 108.1(13) . . ?
C137 C139 C160 108.3(14) . . ?
C137 C139 C79 112.9(12) . . ?
C23 C35 H35A 109.7 . . ?
C23 C35 H35B 109.1 . . ?
C23 C35 H35C 109.6 . . ?
H35A C35 H35B 109.5 . . ?
H35A C35 H35C 109.5 . . ?
H35B C35 H35C 109.5 . . ?
C23 C141 H14D 109.5 . . ?
C23 C141 H14E 109.5 . . ?
C23 C141 H14F 109.5 . . ?
H14D C141 H14E 109.5 . . ?
H14D C141 H14F 109.5 . . ?
H14E C141 H14F 109.5 . . ?
C96 C71 H71A 109.5 . . ?
C96 C71 H71B 109.5 . . ?
C96 C71 H71C 109.5 . . ?
H71A C71 H71B 109.5 . . ?
H71A C71 H71C 109.5 . . ?
H71B C71 H71C 109.5 . . ?
C144 C143 H14P 109.5 . . ?
C144 C143 H14Q 109.5 . . ?
C144 C143 H14R 109.5 . . ?
H14P C143 H14Q 109.5 . . ?
H14P C143 H14R 109.5 . . ?
H14Q C143 H14R 109.5 . . ?
C96 C9 H9A 109.5 . . ?
C96 C9 H9B 109.5 . . ?
C96 C9 H9C 109.5 . . ?
H9A C9 H9B 109.5 . . ?
H9A C9 H9C 109.5 . . ?
H9B C9 H9C 109.5 . . ?
C150 C145 H14S 109.5 . . ?
C150 C145 H14T 109.4 . . ?
C150 C145 H14U 109.5 . . ?
H14S C145 H14T 109.5 . . ?
H14S C145 H14U 109.5 . . ?
H14T C145 H14U 109.5 . . ?
C117 C73 H73A 109.5 . . ?
C117 C73 H73B 109.5 . . ?
C117 C73 H73C 109.5 . . ?
H73A C73 H73B 109.5 . . ?
H73A C73 H73C 109.5 . . ?
H73B C73 H73C 109.5 . . ?
C152 C147 H14V 109.5 . . ?
C152 C147 H14W 109.5 . . ?
C152 C147 H14X 109.5 . . ?
H14V C147 H14W 109.5 . . ?
H14V C147 H14X 109.5 . . ?
H14W C147 H14X 109.5 . . ?
C117 C37 H37A 109.5 . . ?
C117 C37 H37B 109.5 . . ?
C117 C37 H37C 109.5 . . ?
H37A C37 H37B 109.5 . . ?
H37A C37 H37C 109.5 . . ?
H37B C37 H37C 109.5 . . ?
C75 C149 O7 118.7(12) . . ?
C75 C149 C77 120.0 . . ?
C77 C149 O7 121.3(12) . . ?
C149 C75 S13 119.1(10) . . ?
C149 C75 C151 120.0 . . ?
C151 C75 S13 120.8(10) . . ?
C75 C151 H151 120.0 . . ?
C19 C151 C75 120.0 . . ?
C19 C151 H151 120.0 . . ?
C151 C19 C167 118.7(14) . . ?
C153 C19 C151 120.0 . . ?
C153 C19 C167 121.1(14) . . ?
C19 C153 H153 120.0 . . ?
C77 C153 C19 120.0 . . ?
C77 C153 H153 120.0 . . ?
C149 C77 S11 123.3(10) . . ?
C153 C77 S11 116.6(10) . . ?
C153 C77 C149 120.0 . . ?
O3 C155 C39 118.7(11) . . ?
O3 C155 C5 121.1(11) . . ?
C39 C155 C5 120.0 . . ?
C155 C39 S11 122.9(9) . . ?
C157 C39 S11 117.1(9) . . ?
C157 C39 C155 120.0 . . ?
C39 C157 H157 120.0 . . ?
C79 C157 C39 120.0 . . ?
C79 C157 H157 120.0 . . ?
C157 C79 C139 122.2(11) . . ?
C157 C79 C159 120.0 . . ?
C159 C79 C139 117.7(11) . . ?
C79 C159 H159 120.0 . . ?
C79 C159 C5 120.0 . . ?
C5 C159 H159 120.0 . . ?
C155 C5 S10 121.4(9) . . ?
C159 C5 S10 118.4(9) . . ?
C159 C5 C155 120.0 . . ?
C154 C161 H16S 109.5 . . ?
C154 C161 H16T 109.5 . . ?
C154 C161 H16U 109.5 . . ?
H16S C161 H16T 109.5 . . ?
H16S C161 H16U 109.5 . . ?
H16T C161 H16U 109.5 . . ?
C164 C81 H81A 109.5 . . ?
C164 C81 H81B 109.5 . . ?
C164 C81 H81C 109.5 . . ?
H81A C81 H81B 109.5 . . ?
H81A C81 H81C 109.5 . . ?
H81B C81 H81C 109.5 . . ?
C118 C163 C83 111.6(16) . . ?
C41 C163 C118 111.6(16) . . ?
C41 C163 C83 107.5(16) . . ?
C165 C163 C118 111.5(16) . . ?
C165 C163 C41 107.4(16) . . ?
C165 C163 C83 107.0(16) . . ?
C163 C41 H41A 109.5 . . ?
C163 C41 H41B 109.5 . . ?
C163 C41 H41C 109.5 . . ?
H41A C41 H41B 109.5 . . ?
H41A C41 H41C 109.5 . . ?
H41B C41 H41C 109.5 . . ?
C163 C165 H16M 109.1 . . ?
C163 C165 H16N 110.8 . . ?
C163 C165 H16O 108.5 . . ?
H16M C165 H16N 109.5 . . ?
H16M C165 H16O 109.5 . . ?
H16N C165 H16O 109.5 . . ?
C163 C83 H83A 109.5 . . ?
C163 C83 H83B 109.5 . . ?
C163 C83 H83C 109.5 . . ?
H83A C83 H83B 109.5 . . ?
H83A C83 H83C 109.5 . . ?
H83B C83 H83C 109.5 . . ?
C21 C167 C19 110.2(16) . . ?
C21 C167 C169 107.6(16) . . ?
C169 C167 C19 107.6(15) . . ?
C85 C167 C19 114.8(16) . . ?
C85 C167 C21 105.5(16) . . ?
C85 C167 C169 111.0(16) . . ?
C167 C21 H21A 109.1 . . ?
C167 C21 H21B 111.2 . . ?
C167 C21 H21C 108.2 . . ?
H21A C21 H21B 109.5 . . ?
H21A C21 H21C 109.4 . . ?
H21B C21 H21C 109.4 . . ?
C167 C169 H16P 109.7 . . ?
C167 C169 H16Q 111.1 . . ?
C167 C169 H16R 107.7 . . ?
H16P C169 H16Q 109.5 . . ?
H16P C169 H16R 109.4 . . ?
H16Q C169 H16R 109.5 . . ?
C167 C85 H85A 109.5 . . ?
C167 C85 H85B 109.5 . . ?
C167 C85 H85C 109.5 . . ?
H85A C85 H85B 109.5 . . ?
H85A C85 H85C 109.5 . . ?
H85B C85 H85C 109.5 . . ?
C138 C171 H17D 109.5 . . ?
C138 C171 H17E 109.5 . . ?
C138 C171 H17F 109.5 . . ?
H17D C171 H17E 109.5 . . ?
H17D C171 H17F 109.5 . . ?
H17E C171 H17F 109.5 . . ?
C138 C43 H43A 109.5 . . ?
C138 C43 H43B 109.5 . . ?
C138 C43 H43C 109.5 . . ?
H43A C43 H43B 109.5 . . ?
H43A C43 H43C 109.5 . . ?
H43B C43 H43C 109.5 . . ?
C138 C173 H17G 109.5 . . ?
C138 C173 H17H 109.5 . . ?
C138 C173 H17I 109.5 . . ?
H17G C173 H17H 109.5 . . ?
H17G C173 H17I 109.5 . . ?
H17H C173 H17I 109.5 . . ?
C98 C87 H87A 109.5 . . ?
C98 C87 H87B 109.8 . . ?
C98 C87 H87C 109.0 . . ?
H87A C87 H87B 109.5 . . ?
H87A C87 H87C 109.5 . . ?
H87B C87 H87C 109.5 . . ?
C98 C175 H17J 109.3 . . ?
C98 C175 H17K 109.8 . . ?
C98 C175 H17L 109.3 . . ?
H17J C175 H17K 109.4 . . ?
H17J C175 H17L 109.5 . . ?
H17K C175 H17L 109.5 . . ?
C98 C11 H11A 109.5 . . ?
C98 C11 H11B 109.5 . . ?
C98 C11 H11C 109.5 . . ?
H11A C11 H11B 109.5 . . ?
H11A C11 H11C 109.5 . . ?
H11B C11 H11C 109.5 . . ?

loop_
_geom_bond_atom_site_label_1
_geom_bond_atom_site_label_2
_geom_bond_distance
_geom_bond_site_symmetry_2
_geom_bond_publ_flag
Ag6 S6 2.504(4) . ?
Ag6 S15 2.522(4) . ?
Ag6 O4 2.520(8) . ?
Ag6 O10 2.475(9) . ?
Ag6 O12 2.496(11) . ?
Ag6 O14 2.465(10) . ?
Ag8 S4 2.498(4) . ?
Ag8 S8 2.526(3) . ?
Ag8 O14 2.598(8) . ?
Ag2 S16 2.522(5) . ?
Ag2 S2 2.557(5) . ?
Ag2 O6 2.577(10) . ?
Ag2 O8 2.480(10) . ?
Ag2 O18 2.531(10) . ?
Ag2 O20 2.526(12) . ?
Ag5 S1 2.478(4) . ?
Ag5 S10 2.501(6) . ?
Ag3 S9 2.520(6) . ?
Ag3 S5 2.512(5) . ?
Ag3 O16 2.487(9) . ?
Ag3 O11 2.554(13) . ?
Ag3 O13 2.528(15) . ?
Ag3 O15 2.442(12) . ?
Ag7 S11 2.504(7) . ?
Ag7 S3 2.502(8) . ?
Ag7 O1 2.476(18) . ?
Ag7 O3 2.495(15) . ?
Ag7 O7 2.494(12) . ?
Ag7 O19 2.562(11) . ?
Zr1 S12 2.917(5) . ?
Zr1 S14 2.889(5) . ?
Zr1 O10 2.156(11) . ?
Zr1 O12 2.134(11) . ?
Zr1 O18 2.159(12) . ?
Zr1 O20 2.104(11) . ?
Zr1 O22 2.082(13) . ?
Zr1 O5 2.068(13) . ?
Zr4 S13 2.959(9) . ?
Zr4 S7 2.996(11) . ?
Zr4 O1 2.137(17) . ?
Zr4 O13 2.163(15) . ?
Zr4 O7 2.139(16) . ?
Zr4 O15 2.135(17) . ?
Zr4 O17 2.12(2) . ?
Zr4 O9 2.00(2) . ?
S1 C62 1.754(10) . ?
S1 C57 1.745(16) . ?
S4 C10 1.736(16) . ?
S4 C47 1.726(14) . ?
S6 C4 1.777(16) . ?
S6 C80 1.708(18) . ?
S8 C93 1.783(16) . ?
S8 C101 1.733(16) . ?
S10 C92 1.829(18) . ?
S10 C5 1.780(9) . ?
S12 C25 1.791(10) . ?
S12 C59 1.773(19) . ?
S14 C82 1.69(2) . ?
S14 C135 1.732(10) . ?
S16 C34 1.77(2) . ?
S16 C3 1.771(10) . ?
S2 C6 1.743(16) . ?
S2 C133 1.790(9) . ?
S9 C54 1.77(2) . ?
S9 C111 1.718(10) . ?
S5 C36 1.782(15) . ?
S5 C104 1.76(2) . ?
S11 C77 1.794(11) . ?
S11 C39 1.761(12) . ?
S3 C66 1.838(10) . ?
S3 C110 1.805(17) . ?
S13 C107 1.814(15) . ?
S13 C75 1.770(13) . ?
S7 C114 1.690(17) . ?
S7 C65 1.75(3) . ?
S15 C26 1.740(13) . ?
S15 C115 1.785(15) . ?
O1 C112 1.41(2) . ?
O4 C14 1.303(17) . ?
O6 C68 1.331(16) . ?
O8 C72 1.383(15) . ?
O10 C16 1.306(17) . ?
O12 C13 1.329(17) . ?
O14 C74 1.298(14) . ?
O16 C7 1.312(17) . ?
O18 C67 1.379(13) . ?
O20 C95 1.437(13) . ?
O22 C102 1.28(2) . ?
O11 C121 1.32(2) . ?
O3 C155 1.335(16) . ?
O13 C94 1.40(3) . ?
O7 C149 1.418(19) . ?
O15 C53 1.494(19) . ?
O2 C102 1.34(2) . ?
O17 C156 1.258(16) . ?
O9 C124 1.42(2) . ?
O19 C64 1.388(14) . ?
O5 C50 1.351(15) . ?
O21 C156 1.261(17) . ?
C1 H1 0.9500 . ?
C1 C104 1.35(3) . ?
C1 C136 1.33(3) . ?
C4 C74 1.445(19) . ?
C4 C91 1.398(18) . ?
C6 C22 1.42(2) . ?
C6 C68 1.41(2) . ?
C8 H8 0.9500 . ?
C8 C57 1.44(2) . ?
C8 C61 1.33(2) . ?
C10 C18 1.43(2) . ?
C10 C68 1.415(19) . ?
C12 H12 0.9500 . ?
C12 C89 1.38(2) . ?
C12 C101 1.377(17) . ?
C14 C26 1.46(2) . ?
C14 C93 1.426(17) . ?
C16 C80 1.48(2) . ?
C16 C82 1.46(2) . ?
C18 H18 0.9500 . ?
C18 C84 1.41(2) . ?
C20 C177 1.408(19) . ?
C20 C51 1.429(16) . ?
C20 C117 1.499(13) . ?
C22 H22 0.9500 . ?
C22 C84 1.38(2) . ?
C24 H24 0.9500 . ?
C24 C28 1.388(19) . ?
C24 C47 1.429(17) . ?
C26 C51 1.416(19) . ?
C28 C38 1.515(11) . ?
C28 C91 1.40(2) . ?
C30 H30 0.9500 . ?
C30 C36 1.350(19) . ?
C30 C61 1.41(2) . ?
C32 H32 0.9500 . ?
C32 C34 1.49(2) . ?
C32 C89 1.31(3) . ?
C34 C72 1.39(2) . ?
C36 C7 1.41(2) . ?
C38 C86 1.520(11) . ?
C38 C106 1.492(11) . ?
C38 C123 1.504(11) . ?
C40 C42 1.3900 . ?
C40 C50 1.3900 . ?
C40 C102 1.41(3) . ?
C42 H42 0.9500 . ?
C42 C44 1.3900 . ?
C44 H44 0.9500 . ?
C44 C46 1.3900 . ?
C46 H46 0.9500 . ?
C46 C48 1.3900 . ?
C48 H48 0.9500 . ?
C48 C50 1.3900 . ?
C52 H52 0.9500 . ?
C52 C82 1.35(2) . ?
C52 C129 1.40(3) . ?
C54 C76 1.38(3) . ?
C54 C121 1.42(2) . ?
C56 H56 0.9500 . ?
C56 C58 1.3900 . ?
C56 C66 1.3900 . ?
C58 C60 1.3900 . ?
C58 C138 1.496(12) . ?
C60 H60 0.9500 . ?
C60 C62 1.3900 . ?
C62 C64 1.3900 . ?
C64 C66 1.3900 . ?
C70 H70 0.9500 . ?
C70 C115 1.45(2) . ?
C70 C2 1.46(2) . ?
C72 C101 1.40(2) . ?
C74 C47 1.480(18) . ?
C76 H76 0.9500 . ?
C76 C88 1.38(3) . ?
C78 H78 0.9500 . ?
C78 C80 1.44(2) . ?
C78 C129 1.41(3) . ?
C84 C96 1.508(12) . ?
C86 H86A 0.9800 . ?
C86 H86B 0.9800 . ?
C86 H86C 0.9800 . ?
C88 C122 1.36(2) . ?
C88 C174 1.507(12) . ?
C90 C100 1.504(12) . ?
C90 C140 1.485(12) . ?
C90 C158 1.484(12) . ?
C90 C89 1.502(11) . ?
C92 C122 1.38(3) . ?
C92 C121 1.41(3) . ?
C94 C104 1.41(3) . ?
C94 C65 1.38(3) . ?
C96 C69 1.493(12) . ?
C96 C71 1.490(12) . ?
C96 C9 1.488(12) . ?
C98 C176 1.501(12) . ?
C98 C103 1.502(12) . ?
C98 C15 1.509(12) . ?
C98 C61 1.502(11) . ?
C98 C87 1.495(15) . ?
C98 C175 1.499(15) . ?
C98 C11 1.511(15) . ?
C100 H10D 0.9800 . ?
C100 H10E 0.9800 . ?
C100 H10F 0.9800 . ?
C106 H10G 0.9800 . ?
C106 H10H 0.9800 . ?
C106 H10I 0.9800 . ?
C108 H10J 0.9801 . ?
C108 H10K 0.9803 . ?
C108 H10L 0.9797 . ?
C108 C154 1.510(12) . ?
C110 C112 1.3900 . ?
C110 C120 1.3900 . ?
C112 C114 1.3900 . ?
C114 C116 1.3900 . ?
C116 H116 0.9500 . ?
C116 C118 1.3900 . ?
C118 C120 1.3900 . ?
C118 C163 1.510(13) . ?
C120 H120 0.9500 . ?
C122 H122 0.9500 . ?
C124 C126 1.3900 . ?
C124 C134 1.3900 . ?
C126 H126 0.9500 . ?
C126 C128 1.3900 . ?
C128 H128 0.9500 . ?
C128 C130 1.3900 . ?
C130 H130 0.9500 . ?
C130 C132 1.3900 . ?
C132 H132 0.9500 . ?
C132 C134 1.3900 . ?
C134 C156 1.497(17) . ?
C136 C164 1.476(13) . ?
C136 C119 1.42(3) . ?
C138 C171 1.485(12) . ?
C138 C43 1.492(12) . ?
C138 C173 1.472(12) . ?
C140 H14G 0.9800 . ?
C140 H14H 0.9800 . ?
C140 H14I 0.9800 . ?
C142 H14A 0.9800 . ?
C142 H14B 0.9800 . ?
C142 H14C 0.9800 . ?
C142 C139 1.528(12) . ?
C144 C148 1.497(13) . ?
C144 C63 1.504(13) . ?
C144 C129 1.494(12) . ?
C144 C143 1.489(13) . ?
C146 H14J 0.9799 . ?
C146 H14K 0.9800 . ?
C146 H14L 0.9805 . ?
C146 C150 1.511(10) . ?
C148 H14M 0.9800 . ?
C148 H14N 0.9800 . ?
C148 H14O 0.9800 . ?
C150 C170 1.516(10) . ?
C150 C131 1.512(10) . ?
C150 C145 1.502(10) . ?
C152 C105 1.504(12) . ?
C152 C113 1.511(12) . ?
C152 C2 1.515(12) . ?
C152 C147 1.512(12) . ?
C154 C172 1.520(12) . ?
C154 C49 1.524(12) . ?
C154 C161 1.526(12) . ?
C158 H15D 0.9800 . ?
C158 H15E 0.9800 . ?
C158 H15F 0.9800 . ?
C160 H16A 0.9800 . ?
C160 H16B 0.9800 . ?
C160 H16C 0.9800 . ?
C160 C139 1.528(12) . ?
C162 H16D 0.9800 . ?
C162 H16E 0.9800 . ?
C162 H16F 0.9800 . ?
C162 C174 1.515(12) . ?
C164 C166 1.489(13) . ?
C164 C31 1.490(13) . ?
C164 C81 1.492(13) . ?
C166 H16G 0.9800 . ?
C166 H16H 0.9800 . ?
C166 H16I 0.9800 . ?
C168 H16J 0.9800 . ?
C168 H16K 0.9800 . ?
C168 H16L 0.9800 . ?
C168 C174 1.506(12) . ?
C170 H17M 0.9800 . ?
C170 H17N 0.9802 . ?
C170 H17O 0.9802 . ?
C172 H17P 0.9797 . ?
C172 H17Q 0.9796 . ?
C172 H17R 0.9796 . ?
C174 C45 1.518(12) . ?
C176 H17A 0.9800 . ?
C176 H17B 0.9800 . ?
C176 H17C 0.9800 . ?
C177 H177 0.9500 . ?
C177 C93 1.338(19) . ?
C45 H45A 0.9800 . ?
C45 H45B 0.9800 . ?
C45 H45C 0.9800 . ?
C91 H91 0.9500 . ?
C23 C109 1.520(12) . ?
C23 C29 1.504(13) . ?
C23 C35 1.519(13) . ?
C23 C141 1.510(13) . ?
C95 C3 1.3900 . ?
C95 C25 1.3900 . ?
C3 C97 1.3900 . ?
C97 H97 0.9500 . ?
C97 C49 1.3900 . ?
C49 C99 1.3900 . ?
C99 H99 0.9500 . ?
C99 C25 1.3900 . ?
C51 H51 0.9500 . ?
C103 H10A 0.9800 . ?
C103 H10B 0.9800 . ?
C103 H10C 0.9800 . ?
C13 C115 1.35(2) . ?
C13 C59 1.458(19) . ?
C105 H10M 0.9800 . ?
C105 H10N 0.9800 . ?
C105 H10O 0.9800 . ?
C53 C107 1.3900 . ?
C53 C111 1.3900 . ?
C107 C27 1.3900 . ?
C27 H27 0.9500 . ?
C27 C109 1.3900 . ?
C109 C55 1.3900 . ?
C55 H55 0.9500 . ?
C55 C111 1.3900 . ?
C7 C57 1.409(19) . ?
C113 H11D 0.9800 . ?
C113 H11E 0.9800 . ?
C113 H11F 0.9800 . ?
C29 H29A 0.9800 . ?
C29 H29B 0.9800 . ?
C29 H29C 0.9800 . ?
C117 C127 1.500(11) . ?
C117 C73 1.485(12) . ?
C117 C37 1.489(12) . ?
C59 C125 1.32(2) . ?
C119 H119 0.9500 . ?
C119 C65 1.34(3) . ?
C15 H15A 0.9800 . ?
C15 H15B 0.9800 . ?
C15 H15C 0.9800 . ?
C123 H12A 0.9800 . ?
C123 H12B 0.9800 . ?
C123 H12C 0.9800 . ?
C31 H31A 0.9800 . ?
C31 H31B 0.9800 . ?
C31 H31C 0.9800 . ?
C125 H125 0.9500 . ?
C125 C2 1.41(2) . ?
C63 H63A 0.9800 . ?
C63 H63B 0.9800 . ?
C63 H63C 0.9800 . ?
C127 H12D 0.9800 . ?
C127 H12E 0.9800 . ?
C127 H12F 0.9800 . ?
C131 C33 1.3900 . ?
C131 C17 1.3900 . ?
C33 H33 0.9500 . ?
C33 C133 1.3900 . ?
C133 C67 1.3900 . ?
C67 C135 1.3900 . ?
C135 C17 1.3900 . ?
C17 H17 0.9500 . ?
C137 H13A 0.9800 . ?
C137 H13B 0.9800 . ?
C137 H13C 0.9800 . ?
C137 C139 1.510(12) . ?
C69 H69A 0.9800 . ?
C69 H69B 0.9800 . ?
C69 H69C 0.9800 . ?
C139 C79 1.533(12) . ?
C35 H35A 0.9799 . ?
C35 H35B 0.9800 . ?
C35 H35C 0.9802 . ?
C141 H14D 0.9800 . ?
C141 H14E 0.9800 . ?
C141 H14F 0.9800 . ?
C71 H71A 0.9800 . ?
C71 H71B 0.9800 . ?
C71 H71C 0.9800 . ?
C143 H14P 0.9800 . ?
C143 H14Q 0.9800 . ?
C143 H14R 0.9800 . ?
C9 H9A 0.9800 . ?
C9 H9B 0.9800 . ?
C9 H9C 0.9800 . ?
C145 H14S 0.9801 . ?
C145 H14T 0.9800 . ?
C145 H14U 0.9799 . ?
C73 H73A 0.9800 . ?
C73 H73B 0.9800 . ?
C73 H73C 0.9800 . ?
C147 H14V 0.9800 . ?
C147 H14W 0.9800 . ?
C147 H14X 0.9800 . ?
C37 H37A 0.9800 . ?
C37 H37B 0.9800 . ?
C37 H37C 0.9800 . ?
C149 C75 1.3900 . ?
C149 C77 1.3900 . ?
C75 C151 1.3900 . ?
C151 H151 0.9500 . ?
C151 C19 1.3900 . ?
C19 C153 1.3900 . ?
C19 C167 1.508(13) . ?
C153 H153 0.9500 . ?
C153 C77 1.3900 . ?
C155 C39 1.3900 . ?
C155 C5 1.3900 . ?
C39 C157 1.3900 . ?
C157 H157 0.9500 . ?
C157 C79 1.3900 . ?
C79 C159 1.3900 . ?
C159 H159 0.9500 . ?
C159 C5 1.3900 . ?
C161 H16S 0.9800 . ?
C161 H16T 0.9800 . ?
C161 H16U 0.9800 . ?
C81 H81A 0.9800 . ?
C81 H81B 0.9800 . ?
C81 H81C 0.9800 . ?
C163 C41 1.501(13) . ?
C163 C165 1.501(13) . ?
C163 C83 1.510(13) . ?
C41 H41A 0.9800 . ?
C41 H41B 0.9800 . ?
C41 H41C 0.9800 . ?
C165 H16M 0.9801 . ?
C165 H16N 0.9795 . ?
C165 H16O 0.9798 . ?
C83 H83A 0.9800 . ?
C83 H83B 0.9800 . ?
C83 H83C 0.9800 . ?
C167 C21 1.497(13) . ?
C167 C169 1.507(13) . ?
C167 C85 1.493(13) . ?
C21 H21A 0.9794 . ?
C21 H21B 0.9800 . ?
C21 H21C 0.9797 . ?
C169 H16P 0.9801 . ?
C169 H16Q 0.9796 . ?
C169 H16R 0.9801 . ?
C85 H85A 0.9800 . ?
C85 H85B 0.9800 . ?
C85 H85C 0.9800 . ?
C171 H17D 0.9800 . ?
C171 H17E 0.9800 . ?
C171 H17F 0.9800 . ?
C43 H43A 0.9800 . ?
C43 H43B 0.9800 . ?
C43 H43C 0.9800 . ?
C173 H17G 0.9800 . ?
C173 H17H 0.9800 . ?
C173 H17I 0.9800 . ?
C87 H87A 0.9797 . ?
C87 H87B 0.9802 . ?
C87 H87C 0.9799 . ?
C175 H17J 0.9801 . ?
C175 H17K 0.9802 . ?
C175 H17L 0.9799 . ?
C11 H11A 0.9800 . ?
C11 H11B 0.9800 . ?
C11 H11C 0.9800 . ?

loop_
_geom_torsion_atom_site_label_1
_geom_torsion_atom_site_label_2
_geom_torsion_atom_site_label_3
_geom_torsion_atom_site_label_4
_geom_torsion
_geom_torsion_site_symmetry_1
_geom_torsion_site_symmetry_2
_geom_torsion_site_symmetry_3
_geom_torsion_site_symmetry_4
_geom_torsion_publ_flag
Ag6 S6 C4 C74 -15.5(13) . . . . ?
Ag6 S6 C4 C91 166.0(11) . . . . ?
Ag6 S6 C80 C16 -4.7(18) . . . . ?
Ag6 S6 C80 C78 -172.5(16) . . . . ?
Ag6 S15 C26 C14 27.3(11) . . . . ?
Ag6 S15 C26 C51 -155.9(10) . . . . ?
Ag6 S15 C115 C70 -179.1(12) . . . . ?
Ag6 S15 C115 C13 4.5(19) . . . . ?
Ag6 O4 C14 C26 -31.2(15) . . . . ?
Ag6 O4 C14 C93 142.4(12) . . . . ?
Ag6 O10 C16 C80 -14(2) . . . . ?
Ag6 O10 C16 C82 178.4(13) . . . . ?
Ag6 O12 C13 C115 4(2) . . . . ?
Ag6 O12 C13 C59 178.5(12) . . . . ?
Ag6 O14 C74 C4 16.2(18) . . . . ?
Ag6 O14 C74 C47 -165.1(10) . . . . ?
Ag8 S4 C10 C18 141.6(10) . . . . ?
Ag8 S4 C10 C68 -30.5(12) . . . . ?
Ag8 S4 C47 C24 -150.5(11) . . . . ?
Ag8 S4 C47 C74 27.1(11) . . . . ?
Ag8 S8 C93 C14 -37.9(12) . . . . ?
Ag8 S8 C93 C177 139.7(10) . . . . ?
Ag8 S8 C101 C12 -156.4(11) . . . . ?
Ag8 S8 C101 C72 24.6(13) . . . . ?
Ag8 O14 C74 C4 151.3(12) . . . . ?
Ag8 O14 C74 C47 -29.9(16) . . . . ?
Ag2 S16 C34 C32 167.1(11) . . . . ?
Ag2 S16 C34 C72 -11.4(15) . . . . ?
Ag2 S16 C3 C95 2.2(9) . . . . ?
Ag2 S16 C3 C97 -178.1(6) . . . . ?
Ag2 S2 C6 C22 -153.5(11) . . . . ?
Ag2 S2 C6 C68 23.4(12) . . . . ?
Ag2 S2 C133 C33 -174.6(6) . . . . ?
Ag2 S2 C133 C67 7.7(8) . . . . ?
Ag2 O6 C68 C6 -33.5(13) . . . . ?
Ag2 O6 C68 C10 145.7(10) . . . . ?
Ag2 O8 C72 C34 10.6(17) . . . . ?
Ag2 O8 C72 C101 -162.7(11) . . . . ?
Ag2 O18 C67 C133 -0.9(13) . . . . ?
Ag2 O18 C67 C135 176.4(5) . . . . ?
Ag2 O20 C95 C3 -4.9(12) . . . . ?
Ag2 O20 C95 C25 177.1(6) . . . . ?
Ag5 S1 C62 C60 145.4(7) . . . . ?
Ag5 S1 C62 C64 -29.2(8) . . . . ?
Ag5 S1 C57 C8 -153.1(13) . . . . ?
Ag5 S1 C57 C7 26.1(15) . . . . ?
Ag5 S10 C92 C122 148.1(12) . . . . ?
Ag5 S10 C92 C121 -27.1(16) . . . . ?
Ag5 S10 C5 C155 23.9(7) . . . . ?
Ag5 S10 C5 C159 -151.8(6) . . . . ?
Ag3 S9 C54 C76 -163.3(17) . . . . ?
Ag3 S9 C54 C121 18.5(14) . . . . ?
Ag3 S9 C111 C53 0.1(11) . . . . ?
Ag3 S9 C111 C55 175.7(7) . . . . ?
Ag3 S5 C36 C30 165.3(13) . . . . ?
Ag3 S5 C36 C7 -12.2(15) . . . . ?
Ag3 S5 C104 C1 -177.1(18) . . . . ?
Ag3 S5 C104 C94 3(2) . . . . ?
Ag3 O16 C7 C36 16(2) . . . . ?
Ag3 O16 C7 C57 -162.0(13) . . . . ?
Ag3 O11 C121 C54 -20(2) . . . . ?
Ag3 O11 C121 C92 159.2(13) . . . . ?
Ag3 O13 C94 C104 -1(3) . . . . ?
Ag3 O13 C94 C65 177.1(17) . . . . ?
Ag3 O15 C53 C107 -176.4(7) . . . . ?
Ag3 O15 C53 C111 -2.2(14) . . . . ?
Ag7 S11 C77 C149 -3.0(10) . . . . ?
Ag7 S11 C77 C153 -179.1(7) . . . . ?
Ag7 S11 C39 C155 -13.9(7) . . . . ?
Ag7 S11 C39 C157 165.9(5) . . . . ?
Ag7 S3 C66 C56 -159.6(7) . . . . ?
Ag7 S3 C66 C64 15.9(9) . . . . ?
Ag7 S3 C110 C112 2.0(10) . . . . ?
Ag7 S3 C110 C120 -178.9(7) . . . . ?
Ag7 O1 C112 C110 2.2(16) . . . . ?
Ag7 O1 C112 C114 -179.8(8) . . . . ?
Ag7 O3 C155 C39 23.5(14) . . . . ?
Ag7 O3 C155 C5 -161.8(6) . . . . ?
Ag7 O7 C149 C75 177.0(7) . . . . ?
Ag7 O7 C149 C77 -3.7(15) . . . . ?
Ag7 O19 C64 C62 155.7(7) . . . . ?
Ag7 O19 C64 C66 -26.2(15) . . . . ?
Zr1 S12 C25 C95 -6.1(7) . . . . ?
Zr1 S12 C25 C99 177.1(7) . . . . ?
Zr1 S12 C59 C13 4.0(13) . . . . ?
Zr1 S12 C59 C125 -178.5(16) . . . . ?
Zr1 S14 C82 C16 -6.5(15) . . . . ?
Zr1 S14 C82 C52 169.6(17) . . . . ?
Zr1 S14 C135 C67 0.0(8) . . . . ?
Zr1 S14 C135 C17 176.9(6) . . . . ?
Zr1 O10 C16 C80 -175.9(12) . . . . ?
Zr1 O10 C16 C82 16(3) . . . . ?
Zr1 O12 C13 C115 177.5(13) . . . . ?
Zr1 O12 C13 C59 -8(2) . . . . ?
Zr1 O18 C67 C133 -175.9(8) . . . . ?
Zr1 O18 C67 C135 1.4(15) . . . . ?
Zr1 O20 C95 C3 -172.7(8) . . . . ?
Zr1 O20 C95 C25 9.4(15) . . . . ?
Zr1 O22 C102 O2 176.3(16) . . . . ?
Zr1 O22 C102 C40 4(4) . . . . ?
Zr1 O5 C50 C40 7(2) . . . . ?
Zr1 O5 C50 C48 175.4(10) . . . . ?
Zr4 S13 C107 C53 7.5(10) . . . . ?
Zr4 S13 C107 C27 -174.4(8) . . . . ?
Zr4 S13 C75 C149 -8.5(10) . . . . ?
Zr4 S13 C75 C151 176.2(8) . . . . ?
Zr4 S7 C114 C112 2.6(11) . . . . ?
Zr4 S7 C114 C116 -179.5(8) . . . . ?
Zr4 S7 C65 C94 -10(2) . . . . ?
Zr4 S7 C65 C119 175(2) . . . . ?
Zr4 O1 C112 C110 177.3(9) . . . . ?
Zr4 O1 C112 C114 -5(2) . . . . ?
Zr4 O13 C94 C104 -173.6(13) . . . . ?
Zr4 O13 C94 C65 4(3) . . . . ?
Zr4 O7 C149 C75 8(2) . . . . ?
Zr4 O7 C149 C77 -172.8(10) . . . . ?
Zr4 O15 C53 C107 2.4(19) . . . . ?
Zr4 O15 C53 C111 176.6(10) . . . . ?
Zr4 O17 C156 O21 -166.1(14) . . . . ?
Zr4 O17 C156 C134 12(3) . . . . ?
Zr4 O9 C124 C126 165.4(13) . . . . ?
Zr4 O9 C124 C134 -14.5(18) . . . . ?
S1 C62 C64 O19 -7.4(14) . . . . ?
S1 C62 C64 C66 174.5(11) . . . . ?
S4 C10 C18 C84 -168.6(12) . . . . ?
S4 C10 C68 O6 -10.2(18) . . . . ?
S4 C10 C68 C6 168.9(10) . . . . ?
S6 C4 C74 O14 1(2) . . . . ?
S6 C4 C74 C47 -178.1(10) . . . . ?
S6 C4 C91 C28 178.6(11) . . . . ?
S10 C92 C122 C88 -174.1(14) . . . . ?
S10 C92 C121 O11 -8(2) . . . . ?
S10 C92 C121 C54 171.2(12) . . . . ?
S12 C59 C125 C2 -176.6(15) . . . . ?
S14 C135 C17 C131 -177.0(9) . . . . ?
S16 C34 C72 O8 1(2) . . . . ?
S16 C34 C72 C101 174.9(11) . . . . ?
S16 C3 C97 C49 -179.7(10) . . . . ?
S2 C6 C22 C84 172.9(13) . . . . ?
S2 C6 C68 O6 5.6(17) . . . . ?
S2 C6 C68 C10 -173.7(10) . . . . ?
S2 C133 C67 O18 -5.2(12) . . . . ?
S2 C133 C67 C135 177.7(9) . . . . ?
S9 C54 C76 C88 -178.1(18) . . . . ?
S9 C54 C121 O11 0(2) . . . . ?
S9 C54 C121 C92 -178.6(13) . . . . ?
S5 C36 C7 O16 -1(3) . . . . ?
S5 C36 C7 C57 176.2(13) . . . . ?
S11 C39 C157 C79 -179.8(9) . . . . ?
S3 C110 C112 O1 -2.9(16) . . . . ?
S3 C110 C112 C114 179.1(13) . . . . ?
S3 C110 C120 C118 -179.1(12) . . . . ?
S13 C107 C27 C109 -178.0(13) . . . . ?
S13 C75 C151 C19 175.3(13) . . . . ?
S7 C114 C116 C118 -177.9(14) . . . . ?
S15 C26 C51 C20 177.6(10) . . . . ?
O1 C112 C114 S7 -0.1(15) . . . . ?
O1 C112 C114 C116 -178.0(16) . . . . ?
O4 C14 C26 S15 0.9(18) . . . . ?
O4 C14 C26 C51 -175.8(12) . . . . ?
O4 C14 C93 S8 -4(2) . . . . ?
O4 C14 C93 C177 178.9(14) . . . . ?
O8 C72 C101 S8 -2(2) . . . . ?
O8 C72 C101 C12 179.2(13) . . . . ?
O10 C16 C80 S6 13(3) . . . . ?
O10 C16 C80 C78 -178.4(17) . . . . ?
O10 C16 C82 S14 -2(2) . . . . ?
O10 C16 C82 C52 -178.3(18) . . . . ?
O12 C13 C115 S15 -6(3) . . . . ?
O12 C13 C115 C70 177.6(16) . . . . ?
O12 C13 C59 S12 0(2) . . . . ?
O12 C13 C59 C125 -177.1(18) . . . . ?
O14 C74 C47 S4 2.1(19) . . . . ?
O14 C74 C47 C24 179.8(13) . . . . ?
O16 C7 C57 S1 1(2) . . . . ?
O16 C7 C57 C8 179.8(16) . . . . ?
O18 C67 C135 S14 -0.6(11) . . . . ?
O18 C67 C135 C17 -177.4(11) . . . . ?
O20 C95 C3 S16 1.8(13) . . . . ?
O20 C95 C3 C97 -177.9(13) . . . . ?
O20 C95 C25 S12 1.3(11) . . . . ?
O20 C95 C25 C99 178.1(12) . . . . ?
O3 C155 C39 S11 -5.5(12) . . . . ?
O3 C155 C39 C157 174.7(13) . . . . ?
O3 C155 C5 S10 9.8(12) . . . . ?
O3 C155 C5 C159 -174.6(13) . . . . ?
O13 C94 C104 S5 -2(3) . . . . ?
O13 C94 C104 C1 178(2) . . . . ?
O13 C94 C65 S7 7(3) . . . . ?
O13 C94 C65 C119 -177(2) . . . . ?
O7 C149 C75 S13 4.0(14) . . . . ?
O7 C149 C75 C151 179.3(15) . . . . ?
O7 C149 C77 S11 4.7(15) . . . . ?
O7 C149 C77 C153 -179.3(15) . . . . ?
O15 C53 C107 S13 -7.5(13) . . . . ?
O15 C53 C107 C27 174.4(14) . . . . ?
O15 C53 C111 S9 1.4(15) . . . . ?
O15 C53 C111 C55 -174.0(14) . . . . ?
O9 C124 C126 C128 -179.9(10) . . . . ?
O9 C124 C134 C132 179.9(11) . . . . ?
O9 C124 C134 C156 -1.4(12) . . . . ?
O19 C64 C66 S3 6.4(14) . . . . ?
O19 C64 C66 C56 -178.1(16) . . . . ?
C1 C136 C164 C166 -22(3) . . . . ?
C1 C136 C164 C31 -144(3) . . . . ?
C1 C136 C164 C81 98(3) . . . . ?
C1 C136 C119 C65 1(4) . . . . ?
C4 S6 C80 C16 -108.9(17) . . . . ?
C4 S6 C80 C78 83.4(18) . . . . ?
C4 C74 C47 S4 -179.1(11) . . . . ?
C4 C74 C47 C24 -1.4(19) . . . . ?
C6 S2 C133 C33 -70.6(9) . . . . ?
C6 S2 C133 C67 111.6(9) . . . . ?
C6 C22 C84 C18 4(2) . . . . ?
C6 C22 C84 C96 178.6(15) . . . . ?
C10 S4 C47 C24 98.5(12) . . . . ?
C10 S4 C47 C74 -83.9(12) . . . . ?
C10 C18 C84 C22 -4(2) . . . . ?
C10 C18 C84 C96 -178.8(13) . . . . ?
C14 C26 C51 C20 -5.6(19) . . . . ?
C18 C10 C68 O6 177.4(12) . . . . ?
C18 C10 C68 C6 -3.4(18) . . . . ?
C18 C84 C96 C69 -44(2) . . . . ?
C18 C84 C96 C71 75.5(18) . . . . ?
C18 C84 C96 C9 -165.1(16) . . . . ?
C20 C177 C93 S8 -177.2(11) . . . . ?
C20 C177 C93 C14 0(2) . . . . ?
C22 C6 C68 O6 -177.3(12) . . . . ?
C22 C6 C68 C10 3.5(19) . . . . ?
C22 C84 C96 C69 141.8(18) . . . . ?
C22 C84 C96 C71 -98(2) . . . . ?
C22 C84 C96 C9 21(2) . . . . ?
C24 C28 C38 C86 -169.4(14) . . . . ?
C24 C28 C38 C106 73.7(17) . . . . ?
C24 C28 C38 C123 -50.3(17) . . . . ?
C24 C28 C91 C4 1(2) . . . . ?
C26 S15 C115 C70 -75.5(15) . . . . ?
C26 S15 C115 C13 108.1(18) . . . . ?
C26 C14 C93 S8 170.1(10) . . . . ?
C26 C14 C93 C177 -7(2) . . . . ?
C28 C24 C47 S4 179.7(11) . . . . ?
C28 C24 C47 C74 2(2) . . . . ?
C30 C36 C7 O16 -178.9(17) . . . . ?
C30 C36 C7 C57 -1(3) . . . . ?
C32 C34 C72 O8 -177.0(13) . . . . ?
C32 C34 C72 C101 -4(2) . . . . ?
C34 S16 C3 C95 -102.7(10) . . . . ?
C34 S16 C3 C97 77.0(9) . . . . ?
C34 C32 C89 C12 5(2) . . . . ?
C34 C32 C89 C90 -172.5(13) . . . . ?
C34 C72 C101 S8 -174.9(12) . . . . ?
C34 C72 C101 C12 6(2) . . . . ?
C36 S5 C104 C1 78(2) . . . . ?
C36 S5 C104 C94 -102.3(19) . . . . ?
C36 C30 C61 C8 3(3) . . . . ?
C36 C30 C61 C98 -178.3(16) . . . . ?
C36 C7 C57 S1 -177.0(13) . . . . ?
C36 C7 C57 C8 2(3) . . . . ?
C38 C28 C91 C4 178.9(13) . . . . ?
C40 C42 C44 C46 0.0 . . . . ?
C42 C40 C50 O5 168(2) . . . . ?
C42 C40 C50 C48 0.0 . . . . ?
C42 C40 C102 O22 -173.8(19) . . . . ?
C42 C40 C102 O2 13(3) . . . . ?
C42 C44 C46 C48 0.0 . . . . ?
C44 C46 C48 C50 0.0 . . . . ?
C46 C48 C50 O5 -169.3(18) . . . . ?
C46 C48 C50 C40 0.0 . . . . ?
C50 C40 C42 C44 0.0 . . . . ?
C50 C40 C102 O22 -4(3) . . . . ?
C50 C40 C102 O2 -176.8(17) . . . . ?
C54 S9 C111 C53 108.5(12) . . . . ?
C54 S9 C111 C55 -76.0(11) . . . . ?
C54 C76 C88 C122 -3(3) . . . . ?
C54 C76 C88 C174 -180.0(19) . . . . ?
C56 C58 C60 C62 0.0 . . . . ?
C56 C58 C138 C171 77.5(17) . . . . ?
C56 C58 C138 C43 -166.7(15) . . . . ?
C56 C58 C138 C173 -45.5(18) . . . . ?
C58 C56 C66 S3 175.6(11) . . . . ?
C58 C56 C66 C64 0.0 . . . . ?
C58 C60 C62 S1 -174.6(11) . . . . ?
C58 C60 C62 C64 0.0 . . . . ?
C60 C58 C138 C171 -107.5(16) . . . . ?
C60 C58 C138 C43 8.2(19) . . . . ?
C60 C58 C138 C173 129.5(15) . . . . ?
C60 C62 C64 O19 178.1(16) . . . . ?
C60 C62 C64 C66 0.0 . . . . ?
C62 S1 C57 C8 95.8(14) . . . . ?
C62 S1 C57 C7 -85.0(15) . . . . ?
C62 C64 C66 S3 -175.5(11) . . . . ?
C62 C64 C66 C56 0.0 . . . . ?
C66 S3 C110 C112 108.1(11) . . . . ?
C66 S3 C110 C120 -72.8(10) . . . . ?
C66 C56 C58 C60 0.0 . . . . ?
C66 C56 C58 C138 174.9(14) . . . . ?
C68 C6 C22 C84 -4(2) . . . . ?
C68 C10 C18 C84 4(2) . . . . ?
C74 C4 C91 C28 0(2) . . . . ?
C76 C54 C121 O11 -178.0(17) . . . . ?
C76 C54 C121 C92 3(2) . . . . ?
C76 C88 C122 C92 2(3) . . . . ?
C76 C88 C174 C162 180(2) . . . . ?
C76 C88 C174 C168 64(2) . . . . ?
C76 C88 C174 C45 -59(2) . . . . ?
C80 S6 C4 C74 88.8(14) . . . . ?
C80 S6 C4 C91 -89.8(13) . . . . ?
C80 C16 C82 S14 -170.3(14) . . . . ?
C80 C16 C82 C52 14(3) . . . . ?
C80 C78 C129 C52 -10(4) . . . . ?
C80 C78 C129 C144 -176(2) . . . . ?
C82 S14 C135 C67 -99.5(9) . . . . ?
C82 S14 C135 C17 77.4(8) . . . . ?
C82 C16 C80 S6 -178.6(14) . . . . ?
C82 C16 C80 C78 -10(3) . . . . ?
C82 C52 C129 C78 13(4) . . . . ?
C82 C52 C129 C144 180(2) . . . . ?
C92 S10 C5 C155 -83.3(10) . . . . ?
C92 S10 C5 C159 101.1(10) . . . . ?
C100 C90 C89 C12 45(2) . . . . ?
C100 C90 C89 C32 -137.7(18) . . . . ?
C102 C40 C42 C44 170(2) . . . . ?
C102 C40 C50 O5 -1(2) . . . . ?
C102 C40 C50 C48 -169(2) . . . . ?
C104 S5 C36 C30 -86.7(16) . . . . ?
C104 S5 C36 C7 95.8(17) . . . . ?
C104 C1 C136 C164 -180(2) . . . . ?
C104 C1 C136 C119 0(4) . . . . ?
C104 C94 C65 S7 -175.6(17) . . . . ?
C104 C94 C65 C119 0(4) . . . . ?
C108 C154 C49 C97 -175.1(14) . . . . ?
C108 C154 C49 C99 2(2) . . . . ?
C110 S3 C66 C56 94.5(12) . . . . ?
C110 S3 C66 C64 -90.0(12) . . . . ?
C110 C112 C114 S7 177.9(14) . . . . ?
C110 C112 C114 C116 0.0 . . . . ?
C112 C110 C120 C118 0.0 . . . . ?
C112 C114 C116 C118 0.0 . . . . ?
C114 S7 C65 C94 88(2) . . . . ?
C114 S7 C65 C119 -88(3) . . . . ?
C114 C116 C118 C120 0.0 . . . . ?
C114 C116 C118 C163 -178.2(17) . . . . ?
C116 C118 C120 C110 0.0 . . . . ?
C116 C118 C163 C41 61(2) . . . . ?
C116 C118 C163 C165 -179.2(17) . . . . ?
C116 C118 C163 C83 -60(2) . . . . ?
C120 C110 C112 O1 178.0(16) . . . . ?
C120 C110 C112 C114 0.0 . . . . ?
C120 C118 C163 C41 -117.4(18) . . . . ?
C120 C118 C163 C165 3(2) . . . . ?
C120 C118 C163 C83 122.3(18) . . . . ?
C122 C88 C174 C162 3(3) . . . . ?
C122 C88 C174 C168 -113(2) . . . . ?
C122 C88 C174 C45 124(2) . . . . ?
C122 C92 C121 O11 177.3(16) . . . . ?
C122 C92 C121 C54 -4(3) . . . . ?
C124 C126 C128 C130 0.0 . . . . ?
C124 C134 C156 O17 2(2) . . . . ?
C124 C134 C156 O21 -179.9(9) . . . . ?
C126 C124 C134 C132 0.0 . . . . ?
C126 C124 C134 C156 178.7(12) . . . . ?
C126 C128 C130 C132 0.0 . . . . ?
C128 C130 C132 C134 0.0 . . . . ?
C130 C132 C134 C124 0.0 . . . . ?
C130 C132 C134 C156 -178.6(13) . . . . ?
C132 C134 C156 O17 -179.3(12) . . . . ?
C132 C134 C156 O21 -1.2(17) . . . . ?
C134 C124 C126 C128 0.0 . . . . ?
C136 C1 C104 S5 180(2) . . . . ?
C136 C1 C104 C94 -1(4) . . . . ?
C136 C119 C65 S7 175(2) . . . . ?
C136 C119 C65 C94 -1(4) . . . . ?
C138 C58 C60 C62 -175.0(13) . . . . ?
C140 C90 C89 C12 163.2(17) . . . . ?
C140 C90 C89 C32 -20(2) . . . . ?
C142 C139 C79 C157 122.3(12) . . . . ?
C142 C139 C79 C159 -54.1(15) . . . . ?
C146 C150 C131 C33 60.1(10) . . . . ?
C146 C150 C131 C17 -117.6(9) . . . . ?
C148 C144 C129 C52 71(3) . . . . ?
C148 C144 C129 C78 -124(3) . . . . ?
C150 C131 C33 C133 -177.8(11) . . . . ?
C150 C131 C17 C135 177.7(12) . . . . ?
C154 C49 C99 C25 -177.4(15) . . . . ?
C158 C90 C89 C12 -73(2) . . . . ?
C158 C90 C89 C32 104.4(19) . . . . ?
C160 C139 C79 C157 7.1(17) . . . . ?
C160 C139 C79 C159 -169.3(13) . . . . ?
C164 C136 C119 C65 -179(2) . . . . ?
C170 C150 C131 C33 -60.8(9) . . . . ?
C170 C150 C131 C17 121.5(8) . . . . ?
C172 C154 C49 C97 62.7(17) . . . . ?
C172 C154 C49 C99 -119.8(17) . . . . ?
C174 C88 C122 C92 179.1(17) . . . . ?
C176 C98 C61 C8 128(2) . . . . ?
C176 C98 C61 C30 -51(3) . . . . ?
C177 C20 C51 C26 -2(2) . . . . ?
C177 C20 C117 C127 153.6(15) . . . . ?
C177 C20 C117 C73 -87.1(18) . . . . ?
C177 C20 C117 C37 30.8(19) . . . . ?
C89 C12 C101 S8 177.7(12) . . . . ?
C89 C12 C101 C72 -3(2) . . . . ?
C89 C32 C34 S16 179.3(14) . . . . ?
C89 C32 C34 C72 -2(2) . . . . ?
C91 C4 C74 O14 179.2(14) . . . . ?
C91 C4 C74 C47 0(2) . . . . ?
C91 C28 C38 C86 12.2(19) . . . . ?
C91 C28 C38 C106 -104.7(17) . . . . ?
C91 C28 C38 C123 131.3(16) . . . . ?
C23 C109 C55 C111 177.1(17) . . . . ?
C93 S8 C101 C12 94.7(12) . . . . ?
C93 S8 C101 C72 -84.3(13) . . . . ?
C93 C14 C26 S15 -173.5(10) . . . . ?
C93 C14 C26 C51 9.8(18) . . . . ?
C47 S4 C10 C18 -109.9(11) . . . . ?
C47 S4 C10 C68 78.0(12) . . . . ?
C47 C24 C28 C38 179.8(12) . . . . ?
C47 C24 C28 C91 -2(2) . . . . ?
C95 C3 C97 C49 0.0 . . . . ?
C3 S16 C34 C32 -86.7(13) . . . . ?
C3 S16 C34 C72 94.8(14) . . . . ?
C3 C95 C25 S12 -176.8(10) . . . . ?
C3 C95 C25 C99 0.0 . . . . ?
C3 C97 C49 C154 177.6(14) . . . . ?
C3 C97 C49 C99 0.0 . . . . ?
C97 C49 C99 C25 0.0 . . . . ?
C49 C99 C25 S12 176.8(10) . . . . ?
C49 C99 C25 C95 0.0 . . . . ?
C25 S12 C59 C13 -94.3(13) . . . . ?
C25 S12 C59 C125 83.2(17) . . . . ?
C25 C95 C3 S16 179.7(10) . . . . ?
C25 C95 C3 C97 0.0 . . . . ?
C101 S8 C93 C14 71.2(12) . . . . ?
C101 S8 C93 C177 -111.2(12) . . . . ?
C101 C12 C89 C32 -2(2) . . . . ?
C101 C12 C89 C90 175.0(14) . . . . ?
C51 C20 C177 C93 4(2) . . . . ?
C51 C20 C117 C127 -29.1(19) . . . . ?
C51 C20 C117 C73 90.3(16) . . . . ?
C51 C20 C117 C37 -151.9(14) . . . . ?
C103 C98 C61 C8 -110(2) . . . . ?
C103 C98 C61 C30 71(2) . . . . ?
C13 C59 C125 C2 1(3) . . . . ?
C105 C152 C2 C70 -1(2) . . . . ?
C105 C152 C2 C125 179.6(19) . . . . ?
C53 C107 C27 C109 0.0 . . . . ?
C107 S13 C75 C149 90.9(11) . . . . ?
C107 S13 C75 C151 -84.4(10) . . . . ?
C107 C53 C111 S9 175.4(13) . . . . ?
C107 C53 C111 C55 0.0 . . . . ?
C107 C27 C109 C23 -177.2(16) . . . . ?
C107 C27 C109 C55 0.0 . . . . ?
C27 C109 C55 C111 0.0 . . . . ?
C109 C55 C111 S9 -175.7(12) . . . . ?
C109 C55 C111 C53 0.0 . . . . ?
C111 S9 C54 C76 89.7(19) . . . . ?
C111 S9 C54 C121 -88.5(14) . . . . ?
C111 C53 C107 S13 178.1(13) . . . . ?
C111 C53 C107 C27 0.0 . . . . ?
C113 C152 C2 C70 116.8(18) . . . . ?
C113 C152 C2 C125 -63(2) . . . . ?
C57 S1 C62 C60 -103.8(9) . . . . ?
C57 S1 C62 C64 81.7(9) . . . . ?
C57 C8 C61 C30 -2(3) . . . . ?
C57 C8 C61 C98 179.3(15) . . . . ?
C115 S15 C26 C14 -74.9(12) . . . . ?
C115 S15 C26 C51 101.8(12) . . . . ?
C115 C70 C2 C152 180.0(16) . . . . ?
C115 C70 C2 C125 0(3) . . . . ?
C115 C13 C59 S12 175.0(14) . . . . ?
C115 C13 C59 C125 -2(3) . . . . ?
C29 C23 C109 C27 -40(2) . . . . ?
C29 C23 C109 C55 142.5(19) . . . . ?
C117 C20 C177 C93 -178.1(13) . . . . ?
C117 C20 C51 C26 -179.2(12) . . . . ?
C59 S12 C25 C95 94.1(9) . . . . ?
C59 S12 C25 C99 -82.7(9) . . . . ?
C59 C13 C115 S15 178.9(13) . . . . ?
C59 C13 C115 C70 3(3) . . . . ?
C59 C125 C2 C70 1(3) . . . . ?
C59 C125 C2 C152 -179.5(18) . . . . ?
C119 C136 C164 C166 158(2) . . . . ?
C119 C136 C164 C31 37(3) . . . . ?
C119 C136 C164 C81 -82(3) . . . . ?
C15 C98 C61 C8 8(2) . . . . ?
C15 C98 C61 C30 -170(2) . . . . ?
C121 C54 C76 C88 0(3) . . . . ?
C121 C92 C122 C88 1(3) . . . . ?
C61 C8 C57 S1 178.7(14) . . . . ?
C61 C8 C57 C7 -1(3) . . . . ?
C61 C30 C36 S5 -179.0(14) . . . . ?
C61 C30 C36 C7 -1(3) . . . . ?
C63 C144 C129 C52 -47(3) . . . . ?
C63 C144 C129 C78 118(3) . . . . ?
C2 C70 C115 S15 -178.3(13) . . . . ?
C2 C70 C115 C13 -2(3) . . . . ?
C129 C52 C82 S14 169(2) . . . . ?
C129 C52 C82 C16 -16(4) . . . . ?
C129 C78 C80 S6 178(2) . . . . ?
C129 C78 C80 C16 9(3) . . . . ?
C65 S7 C114 C112 -95.2(15) . . . . ?
C65 S7 C114 C116 82.7(14) . . . . ?
C65 C94 C104 S5 -179.4(18) . . . . ?
C65 C94 C104 C1 1(3) . . . . ?
C131 C33 C133 S2 -177.7(10) . . . . ?
C131 C33 C133 C67 0.0 . . . . ?
C33 C131 C17 C135 0.0 . . . . ?
C33 C133 C67 O18 177.1(13) . . . . ?
C33 C133 C67 C135 0.0 . . . . ?
C133 S2 C6 C22 100.6(12) . . . . ?
C133 S2 C6 C68 -82.4(12) . . . . ?
C133 C67 C135 S14 176.8(10) . . . . ?
C133 C67 C135 C17 0.0 . . . . ?
C67 C135 C17 C131 0.0 . . . . ?
C135 S14 C82 C16 92.1(15) . . . . ?
C135 S14 C82 C52 -91.8(18) . . . . ?
C17 C131 C33 C133 0.0 . . . . ?
C137 C139 C79 C157 -116.0(14) . . . . ?
C137 C139 C79 C159 67.6(16) . . . . ?
C139 C79 C159 C5 176.5(11) . . . . ?
C35 C23 C109 C27 78(2) . . . . ?
C35 C23 C109 C55 -100(2) . . . . ?
C141 C23 C109 C27 -164.4(19) . . . . ?
C141 C23 C109 C55 18(2) . . . . ?
C143 C144 C129 C52 -171(2) . . . . ?
C143 C144 C129 C78 -6(3) . . . . ?
C145 C150 C131 C33 -178.1(6) . . . . ?
C145 C150 C131 C17 4.2(12) . . . . ?
C147 C152 C2 C70 -123.0(18) . . . . ?
C147 C152 C2 C125 57(2) . . . . ?
C149 C75 C151 C19 0.0 . . . . ?
C75 S13 C107 C53 -91.1(11) . . . . ?
C75 S13 C107 C27 86.9(10) . . . . ?
C75 C149 C77 S11 -175.9(12) . . . . ?
C75 C149 C77 C153 0.0 . . . . ?
C75 C151 C19 C153 0.0 . . . . ?
C75 C151 C19 C167 175.3(16) . . . . ?
C151 C19 C153 C77 0.0 . . . . ?
C151 C19 C167 C21 37(2) . . . . ?
C151 C19 C167 C169 -80(2) . . . . ?
C151 C19 C167 C85 156.4(18) . . . . ?
C19 C153 C77 S11 176.2(12) . . . . ?
C19 C153 C77 C149 0.0 . . . . ?
C153 C19 C167 C21 -147.3(17) . . . . ?
C153 C19 C167 C169 95.7(19) . . . . ?
C153 C19 C167 C85 -28(2) . . . . ?
C77 S11 C39 C155 91.3(8) . . . . ?
C77 S11 C39 C157 -89.0(8) . . . . ?
C77 C149 C75 S13 -175.3(13) . . . . ?
C77 C149 C75 C151 0.0 . . . . ?
C155 C39 C157 C79 0.0 . . . . ?
C39 S11 C77 C149 -107.5(11) . . . . ?
C39 S11 C77 C153 76.4(9) . . . . ?
C39 C155 C5 S10 -175.6(9) . . . . ?
C39 C155 C5 C159 0.0 . . . . ?
C39 C157 C79 C139 -176.3(12) . . . . ?
C39 C157 C79 C159 0.0 . . . . ?
C157 C79 C159 C5 0.0 . . . . ?
C79 C159 C5 S10 175.7(9) . . . . ?
C79 C159 C5 C155 0.0 . . . . ?
C5 S10 C92 C122 -102.9(14) . . . . ?
C5 S10 C92 C121 81.9(16) . . . . ?
C5 C155 C39 S11 179.8(9) . . . . ?
C5 C155 C39 C157 0.0 . . . . ?
C161 C154 C49 C97 -56.3(18) . . . . ?
C161 C154 C49 C99 121.1(17) . . . . ?
C163 C118 C120 C110 178.2(17) . . . . ?
C167 C19 C153 C77 -175.2(16) . . . . ?
C87 C98 C61 C8 -57(3) . . . . ?
C87 C98 C61 C30 124(3) . . . . ?
C175 C98 C61 C8 66(3) . . . . ?
C175 C98 C61 C30 -113(3) . . . . ?
C11 C98 C61 C8 -175(3) . . . . ?
C11 C98 C61 C30 6(3) . . . . ?

loop_
_twin_individual_id
_twin_individual_mass_fraction_refined
1 0.47(2)
2 0.53(2)

loop_
_smtbx_masks_void_nr
_smtbx_masks_void_average_x
_smtbx_masks_void_average_y
_smtbx_masks_void_average_z
_smtbx_masks_void_volume
_smtbx_masks_void_count_electrons
_smtbx_masks_void_content
1 -0.410 -0.296 0.969 9008.0 1656.3 ?
